data_1571342
loop_
_publ_author_name
'Tricoire, Maxime'
'Hsueh, Fang-Che'
'Keener, Megan'
'Rajeshkumar, Thayalan'
'Scopelliti, Rosario'
'Zivkovic, Ivica'
'Maron, Laurent'
'Mazzanti, Marinella'

_publ_section_title
;
 Siloxide tripodal ligands as a scaffold for stabilizing lanthanides in
 the +4 oxidation state.
;
_journal_issue 18
_journal_name_full 'Chemical science'
_journal_page_first 6874
_journal_page_last 6883
_journal_paper_doi 10.1039/d4sc00051j
_journal_volume 15
_journal_year 2024
_chemical_formula_moiety 'C66 H84 Ce O10 Si4, 3.5(C7 H8)'
_chemical_formula_sum 'C90.5 H112 Ce O10 Si4'
_chemical_formula_weight 1612.27
_space_group_crystal_system triclinic
_space_group_IT_number 2
_space_group_name_Hall '-P 1'
_space_group_name_H-M_alt 'P -1'
_atom_sites_solution_hydrogens geom
_atom_sites_solution_primary dual
_atom_sites_solution_secondary difmap
_audit_creation_date 2023-08-27
_audit_creation_method
;
Olex2 1.5
(compiled 2023.08.24 svn.re1ec1418 for OlexSys, GUI svn.r6817)
;
_audit_update_record
;
2023-08-30 deposited with the CCDC.	2024-03-22 downloaded from the CCDC.
;
_cell_angle_alpha 89.6876(9)
_cell_angle_beta 88.7540(10)
_cell_angle_gamma 89.3655(8)
_cell_formula_units_Z 2
_cell_length_a 14.49307(15)
_cell_length_b 14.67810(14)
_cell_length_c 20.2591(3)
_cell_measurement_reflns_used 31377
_cell_measurement_temperature 140.00(10)
_cell_measurement_theta_max 74.2270
_cell_measurement_theta_min 2.9700
_cell_volume 4308.39(9)
_computing_cell_refinement 'CrysAlisPro 1.171.42.75a (Rigaku OD, 2022)'
_computing_data_collection 'CrysAlisPro 1.171.42.75a (Rigaku OD, 2022)'
_computing_data_reduction 'CrysAlisPro 1.171.42.75a (Rigaku OD, 2022)'
_computing_molecular_graphics 'Olex2 1.5 (Dolomanov et al., 2009)'
_computing_publication_material 'Olex2 1.5 (Dolomanov et al., 2009)'
_computing_structure_refinement 'ShelXL 2019/3 (Sheldrick, 2015)'
_computing_structure_solution 'ShelXT 2018/2 (Sheldrick, 2015)'
_diffrn_ambient_environment N~2~
_diffrn_ambient_temperature 140.00(10)
_diffrn_detector 'Hybrid Pixel Array Detector'
_diffrn_detector_area_resol_mean 10.0000
_diffrn_detector_type 'HyPix-Arc 150'
_diffrn_measured_fraction_theta_full 0.996
_diffrn_measured_fraction_theta_max 0.959
_diffrn_measurement_details
;
List of Runs (angles in degrees, time in seconds):

  # Type    Start    End  Width  t~exp~   \w     \q     \k     \f   Frames
#--------------------------------------------------------------------------
  1  \w     33.00  72.00   0.50    1.00    --   66.10-125.00 150.00   78
  2  \w     35.00  66.00   0.50    1.00    --   66.10-125.00  90.00   62
  3  \w     36.00  72.00   0.50    1.00    --   66.10  15.00  60.00   72
  4  \w     83.00 111.00   0.50    1.00    --   66.10  15.00  60.00   56
  5  \w     28.00  73.00   0.50    1.00    --   66.10 -95.00 -30.00   90
  6  \w   -104.00 -79.00   0.50    1.00    --  -67.15   0.00-120.00   50
  7  \w    -72.00 -36.00   0.50    1.00    --  -67.15 125.00 -30.00   72
  8  \w   -100.00 -74.00   0.50    1.00    --  -67.15   0.00-180.00   52
  9  \w   -100.00 -74.00   0.50    1.00    --  -67.15   0.00 -30.00   52
 10  \w   -107.00 -82.00   0.50    1.00    --  -69.26   0.00   0.00   50
 11  \w    -96.00 -60.00   0.50    1.00    --  -69.26 125.00-180.00   72
 12  \w   -106.00 -73.00   0.50    1.00    --  -69.26   0.00  90.00   66
 13  \w   -101.00 -75.00   0.50    1.00    --  -69.26   0.00-120.00   52
 14  \w    -99.00 -62.00   0.50    1.00    --  -69.26 -15.00 120.00   74
 15  \w    -98.00 -44.00   0.50    1.00    --  -69.26 -15.00-150.00  108
 16  \w    -56.00 -27.00   0.50    1.00    --  -69.26 125.00-180.00   58
 17  \w     39.00  78.00   0.50    1.00    --   69.47 -95.00   0.00   78
 18  \w     32.00  58.00   0.50    1.00    --   69.47 -95.00-150.00   52
 19  \w     32.00  57.00   0.50    1.00    --   69.47 -95.00  90.00   50
 20  \w     50.00  75.00   0.50    1.00    --   69.47  15.00 -90.00   50
 21  \w     35.00  78.00   0.50    1.00    --   69.47 -95.00 150.00   86
 22  \w     32.00  75.00   0.50    1.00    --   69.47 -95.00  60.00   86
 23  \w     40.00  66.00   0.50    1.00    --   69.47 -95.00 120.00   52
 24  \w     43.00  99.00   0.50    1.00    --   69.47  15.00-180.00  112
 25  \w     35.00  68.00   0.50    1.00    --   69.47 -95.00-120.00   66
 26  \w     34.00  64.00   0.50    1.00    --   69.47 -95.00 -60.00   60
 27  \w    -70.00 -34.00   0.50    1.00    --  -74.76 141.00-147.18   72
 28  \w   -112.00 -84.00   0.50    1.00    --  -74.76 141.00-147.18   56
 29  \w    -90.00 -48.00   0.50    1.00    --  -74.76 105.00 144.58   84
 30  \w    -76.00 -36.00   0.50    1.00    --  -74.76 147.00 -96.34   80
 31  \w   -116.00 -85.00   0.50    1.00    --  -74.76 147.00 -96.34   62
 32  \w   -112.00 -34.00   0.50    1.00    --  -74.76 142.00  15.22  156
 33  \w     79.00 105.00   0.50    1.00    --   78.01-125.00 -60.00   52
 34  \w     47.00  75.00   0.50    1.00    --   78.01-125.00 -60.00   56
 35  \w     80.00 105.00   0.50    1.00    --   78.01-125.00-180.00   50
 36  \w     62.00  87.00   0.50    1.00    --   78.01 -95.00-120.00   50
 37  \w     41.00  66.00   0.50    1.00    --   78.01-125.00-180.00   50
 38  \w     69.00 105.00   0.50    1.00    --   78.01-125.00-120.00   72
 39  \w     45.00 105.00   0.50    1.00    --   78.01-125.00  60.00  120
 40  \w     36.00  62.00   0.50    1.00    --   78.01-125.00-120.00   52
 41  \w     75.00 105.00   0.50    1.00    --   78.01-125.00 150.00   60
 42  \w     80.00 105.00   0.50    1.00    --   78.01-125.00 -30.00   50
 43  \w     51.00 114.00   0.50    1.00    --   78.01  15.00 150.00  126
 44  \w     40.00  65.00   0.50    1.00    --   78.01-125.00 -30.00   50
 45  \w     78.00 105.00   0.50    1.00    --   78.01-125.00-150.00   54
 46  \w     49.00 103.00   0.50    1.00    --   78.01  15.00 -60.00  108
 47  \w     45.00  71.00   0.50    1.00    --   78.01-125.00-150.00   52
 48  \w     80.00 105.00   0.50    1.00    --   78.01-125.00  30.00   50
 49  \w     52.00 123.00   0.50    1.00    --   78.01  15.00-150.00  142
 50  \w     80.00 105.00   0.50    1.00    --   78.01-125.00 120.00   50
 51  \w     80.00 105.00   0.50    1.00    --   78.01-125.00   0.00   50
 52  \w     70.00 121.00   0.50    1.00    --   78.01  15.00  60.00  102
;
_diffrn_measurement_device 'four-circle diffractometer'
_diffrn_measurement_device_type 'XtaLAB Synergy R, DW system, HyPix-Arc 150'
_diffrn_measurement_method '\w scans'
_diffrn_orient_matrix_type 'CrysAlisPro convention (1999,Acta A55,543-557)'
_diffrn_orient_matrix_UB_11 0.0400917000
_diffrn_orient_matrix_UB_12 -0.0976301000
_diffrn_orient_matrix_UB_13 -0.0014640000
_diffrn_orient_matrix_UB_21 -0.0003755000
_diffrn_orient_matrix_UB_22 0.0016802000
_diffrn_orient_matrix_UB_23 -0.0760334000
_diffrn_orient_matrix_UB_31 0.0984792000
_diffrn_orient_matrix_UB_32 0.0385105000
_diffrn_orient_matrix_UB_33 -0.0014749000
_diffrn_radiation_monochromator mirror
_diffrn_radiation_probe x-ray
_diffrn_radiation_type 'Cu K\a'
_diffrn_radiation_wavelength 1.54184
_diffrn_reflns_av_R_equivalents 0.0278
_diffrn_reflns_av_unetI/netI 0.0299
_diffrn_reflns_Laue_measured_fraction_full 0.996
_diffrn_reflns_Laue_measured_fraction_max 0.959
_diffrn_reflns_limit_h_max 18
_diffrn_reflns_limit_h_min -13
_diffrn_reflns_limit_k_max 18
_diffrn_reflns_limit_k_min -18
_diffrn_reflns_limit_l_max 25
_diffrn_reflns_limit_l_min -24
_diffrn_reflns_number 69611
_diffrn_reflns_point_group_measured_fraction_full 0.996
_diffrn_reflns_point_group_measured_fraction_max 0.959
_diffrn_reflns_theta_full 67.684
_diffrn_reflns_theta_max 74.677
_diffrn_reflns_theta_min 3.011
_diffrn_source 'Rotating-anode X-ray tube'
_diffrn_source_type 'Rigaku (Cu) X-ray Source'
_exptl_absorpt_coefficient_mu 5.052
_exptl_absorpt_correction_T_max 1.000
_exptl_absorpt_correction_T_min 0.491
_exptl_absorpt_correction_type gaussian
_exptl_absorpt_process_details
;
CrysAlisPro 1.171.42.75a (Rigaku Oxford Diffraction, 2022)
Numerical absorption correction based on Gaussian integration over
a multifaceted crystal model.
Empirical absorption correction using spherical harmonics
as implemented in SCALE3 ABSPACK scaling algorithm
;
_exptl_crystal_colour 'clear light yellow'
_exptl_crystal_density_diffrn 1.243
_exptl_crystal_description plate
_exptl_crystal_F_000 1698
_exptl_crystal_size_max 0.175
_exptl_crystal_size_mid 0.118
_exptl_crystal_size_min 0.015
_refine_diff_density_max 0.753
_refine_diff_density_min -0.590
_refine_diff_density_rms 0.059
_refine_ls_extinction_method none
_refine_ls_goodness_of_fit_ref 1.022
_refine_ls_hydrogen_treatment constr
_refine_ls_matrix_type full
_refine_ls_number_parameters 1146
_refine_ls_number_reflns 16949
_refine_ls_number_restraints 1139
_refine_ls_restrained_S_all 1.050
_refine_ls_R_factor_all 0.0408
_refine_ls_R_factor_gt 0.0354
_refine_ls_shift/su_max 0.003
_refine_ls_shift/su_mean 0.000
_refine_ls_structure_factor_coef Fsqd
_refine_ls_weighting_details 'w=1/[\s^2^(Fo^2^)+(0.0483P)^2^+3.1838P] where P=(Fo^2^+2Fc^2^)/3'
_refine_ls_weighting_scheme calc
_refine_ls_wR_factor_gt 0.0863
_refine_ls_wR_factor_ref 0.0887
_reflns_Friedel_coverage 0.000
_reflns_number_gt 15368
_reflns_number_total 16949
_reflns_threshold_expression 'I > 2\s(I)'
_cod_data_source_file d4sc00051j2.cif
_cod_data_source_block ah557
_cod_depositor_comments
;
The following automatic conversions were performed:

data item '_exptl_absorpt_correction_type' value 'Gaussian' was
changed to 'gaussian' in accordance with the
/home/data/users/saulius/crontab/automatic-downloads/rss-feeds/RSC/lib/dictionaries/cif_core.dic
dictionary named 'cif_core.dic' version 2.4.2 last updated on
2011-04-26.

Automatic conversion script
Id: cif_fix_values 8170 2020-07-09 18:12:32Z antanas 

 Adding full bibliography for 1571342--1571354.cif.
;
_cod_original_cell_volume 4308.40(8)
_cod_original_formula_sum 'C90.50 H112 Ce O10 Si4'
_cod_database_code 1571342
_shelx_shelxl_version_number 2019/3
_audit_contact_author 'Farzaneh Fadaei Tirani'
_chemical_oxdiff_formula 'C89.50 H112 Ce O11 Si4'
_shelx_space_group_comment
;
The symmetry employed for this shelxl refinement is uniquely defined
by the following loop, which should always be used as a source of
symmetry information in preference to the above space-group names.
They are only intended as comments.
;
_olex2_refinement_description
;
1. Fixed Uiso
 At 1.2 times of:
  All C(H) groups
 At 1.5 times of:
  All C(H,H,H) groups
2. Restrained distances
 C94A-C88A
 1.5 with sigma of 0.02
 C74B-C80B
 1.5 with sigma of 0.02
 C81B-C87B
 1.5 with sigma of 0.02
 C74A-C80A
 1.5 with sigma of 0.02
 C88B-C94B
 1.5 with sigma of 0.02
 C81A-C87A
 1.5 with sigma of 0.02
 C73-C67
 1.5 with sigma of 0.02
 C86A-C87A \\sim C87A-C82A
 with sigma of 0.02
 C38A-C37 \\sim C39B-C37 \\sim C40A-C37 \\sim C38B-C37 \\sim C39A-C37 \\sim
C40B-C37
 with sigma of 0.02
3. Uiso/Uaniso restraints and constraints
C1 \\sim C2 \\sim C3 \\sim C4 \\sim C5 \\sim C6 \\sim C7 \\sim C8 \\sim C9
\\sim C10 \\sim C11 \\sim C12 \\sim C13 \\sim C14 \\sim C15 \\sim C16 \\sim C17
\\sim C18 \\sim C19 \\sim C20 \\sim C21 \\sim C22 \\sim C23 \\sim C24 \\sim C25
\\sim C26 \\sim C27 \\sim C28 \\sim C29 \\sim C30 \\sim C31 \\sim C32 \\sim C33
\\sim C34 \\sim C35 \\sim C36 \\sim C37 \\sim C38A \\sim C38B \\sim C39A \\sim
C39B \\sim C40A \\sim C40B \\sim C41 \\sim C42 \\sim C43 \\sim C44 \\sim C45
\\sim C46 \\sim C47 \\sim C48 \\sim C49 \\sim C50 \\sim C51 \\sim C52 \\sim C53
\\sim C54 \\sim C55 \\sim C56 \\sim C57 \\sim C58 \\sim C59 \\sim C60 \\sim C61
\\sim C62 \\sim C63 \\sim C64 \\sim C65 \\sim C66 \\sim C67 \\sim C68 \\sim C69
\\sim C70 \\sim C71 \\sim C72 \\sim C73 \\sim C74A \\sim C75A \\sim C76A \\sim
C77A \\sim C78A \\sim C79A \\sim C80A \\sim C74B \\sim C79B \\sim C78B \\sim
C77B \\sim C76B \\sim C75B \\sim C80B \\sim C81A \\sim C82A \\sim C83A \\sim
C84A \\sim C85A \\sim C86A \\sim C87A \\sim C81B \\sim C86B \\sim C85B \\sim
C84B \\sim C83B \\sim C82B \\sim C87B \\sim C88A \\sim C93A \\sim C92A \\sim
C91A \\sim C90A \\sim C89A \\sim C94A \\sim C89B \\sim C88B \\sim C93B \\sim
C92B \\sim C91B \\sim C90B \\sim C94B: within 2A with sigma of 0.005 and sigma
for terminal atoms of 0.01 within 2A
4. Others
 Sof(C74B)=Sof(C79B)=Sof(H79B)=Sof(C78B)=Sof(H78B)=Sof(C77B)=Sof(H77B)=
 Sof(C76B)=Sof(H76B)=Sof(C75B)=Sof(H75B)=Sof(C80B)=Sof(H80D)=Sof(H80E)=
 Sof(H80F)=1-FVAR(1)
 Sof(C74A)=Sof(C75A)=Sof(H75A)=Sof(C76A)=Sof(H76A)=Sof(C77A)=Sof(H77A)=
 Sof(C78A)=Sof(H78A)=Sof(C79A)=Sof(H79A)=Sof(C80A)=Sof(H80A)=Sof(H80B)=
 Sof(H80C)=FVAR(1)
 Sof(C81B)=Sof(C86B)=Sof(H86B)=Sof(C85B)=Sof(H85B)=Sof(C84B)=Sof(H84B)=
 Sof(C83B)=Sof(H83B)=Sof(C82B)=Sof(H82B)=Sof(C87B)=Sof(H87D)=Sof(H87E)=
 Sof(H87F)=1-FVAR(2)
 Sof(C81A)=Sof(C82A)=Sof(H82A)=Sof(C83A)=Sof(H83A)=Sof(C84A)=Sof(H84A)=
 Sof(C85A)=Sof(H85A)=Sof(C86A)=Sof(H86A)=Sof(C87A)=Sof(H87A)=Sof(H87B)=
 Sof(H87C)=FVAR(2)
 Sof(C89B)=Sof(H89B)=Sof(C88B)=Sof(C93B)=Sof(H93B)=Sof(C92B)=Sof(H92B)=
 Sof(C91B)=Sof(H91B)=Sof(C90B)=Sof(H90B)=Sof(C94B)=Sof(H94D)=Sof(H94E)=
 Sof(H94F)=1-FVAR(3)
 Sof(C88A)=Sof(C93A)=Sof(H93A)=Sof(C92A)=Sof(H92A)=Sof(C91A)=Sof(H91A)=
 Sof(C90A)=Sof(H90A)=Sof(C89A)=Sof(H89A)=Sof(C94A)=Sof(H94A)=Sof(H94B)=
 Sof(H94C)=FVAR(3)
 Sof(C38B)=Sof(H38D)=Sof(H38E)=Sof(H38F)=Sof(C39B)=Sof(H39D)=Sof(H39E)=
 Sof(H39F)=Sof(C40B)=Sof(H40D)=Sof(H40E)=Sof(H40F)=1-FVAR(4)
 Sof(C38A)=Sof(H38A)=Sof(H38B)=Sof(H38C)=Sof(C39A)=Sof(H39A)=Sof(H39B)=
 Sof(H39C)=Sof(C40A)=Sof(H40A)=Sof(H40B)=Sof(H40C)=FVAR(4)
 Fixed Sof: C67(0.5) C68(0.5) H68(0.5) C69(0.5) H69(0.5) C70(0.5) H70(0.5)
 C71(0.5) H71(0.5) C72(0.5) H72(0.5) C73(0.5) H73A(0.5) H73B(0.5) H73C(0.5)
5.a Aromatic/amide H refined with riding coordinates:
 C2(H2), C3(H3), C4(H4), C5(H5), C8(H8), C10(H10), C12(H12), C15(H15),
 C16(H16), C17(H17), C18(H18), C20(H20), C21(H21), C22(H22), C23(H23), C50(H50),
  C51(H51), C52(H52), C53(H53), C54(H54), C56(H56), C57(H57), C58(H58),
 C59(H59), C60(H60), C62(H62), C63(H63), C64(H64), C65(H65), C66(H66), C68(H68),
  C69(H69), C70(H70), C71(H71), C72(H72), C75A(H75A), C76A(H76A), C77A(H77A),
 C78A(H78A), C79A(H79A), C79B(H79B), C78B(H78B), C77B(H77B), C76B(H76B),
 C75B(H75B), C82A(H82A), C83A(H83A), C84A(H84A), C85A(H85A), C86A(H86A),
 C86B(H86B), C85B(H85B), C84B(H84B), C83B(H83B), C82B(H82B), C93A(H93A),
 C92A(H92A), C91A(H91A), C90A(H90A), C89A(H89A), C89B(H89B), C93B(H93B),
 C92B(H92B), C91B(H91B), C90B(H90B)
5.b Fitted hexagon refined as free rotating group:
 C67(C68,C69,C70,C71,C72), C74A(C75A,C76A,C77A,C78A,C79A), C74B(C79B,C78B,C77B,
 C76B,C75B), C81A(C82A,C83A,C84A,C85A,C86A), C81B(C86B,C85B,C84B,C83B,C82B),
 C88A(C93A,C92A,C91A,C90A,C89A), C89B(C88B,C93B,C92B,C91B,C90B)
5.c Idealised Me refined as rotating group:
 C26(H26A,H26B,H26C), C27(H27A,H27B,H27C), C28(H28A,H28B,H28C), C30(H30A,H30B,
 H30C), C31(H31A,H31B,H31C), C32(H32A,H32B,H32C), C34(H34A,H34B,H34C), C35(H35A,
 H35B,H35C), C36(H36A,H36B,H36C), C38A(H38A,H38B,H38C), C38B(H38D,H38E,H38F),
 C39A(H39A,H39B,H39C), C39B(H39D,H39E,H39F), C40A(H40A,H40B,H40C), C40B(H40D,
 H40E,H40F), C42(H42A,H42B,H42C), C43(H43A,H43B,H43C), C44(H44A,H44B,H44C),
 C46(H46A,H46B,H46C), C47(H47A,H47B,H47C), C48(H48A,H48B,H48C), C73(H73A,H73B,
 H73C), C80A(H80A,H80B,H80C), C80B(H80D,H80E,H80F), C87A(H87A,H87B,H87C),
 C87B(H87D,H87E,H87F), C94A(H94A,H94B,H94C), C94B(H94D,H94E,H94F)
;
_olex2_submission_special_instructions 'No special instructions were received'
_oxdiff_exptl_absorpt_empirical_details
;
Empirical correction (ABSPACK) includes:
- Absorption correction using spherical harmonics
- Frame scaling
- Detector area scaling
- B-factor correction
;
_oxdiff_exptl_absorpt_empirical_full_max 1.350
_oxdiff_exptl_absorpt_empirical_full_min 0.770

loop_
_space_group_symop_operation_xyz
'x, y, z'
'-x, -y, -z'

loop_
_atom_site_label
_atom_site_type_symbol
_atom_site_fract_x
_atom_site_fract_y
_atom_site_fract_z
_atom_site_U_iso_or_equiv
_atom_site_adp_type
_atom_site_occupancy
_atom_site_site_symmetry_order
_atom_site_calc_flag
_atom_site_refinement_flags_posn
_atom_site_refinement_flags_adp
_atom_site_refinement_flags_occupancy
_atom_site_disorder_assembly
_atom_site_disorder_group
Ce1 Ce 0.24689(2) 0.26189(2) 0.71253(2) 0.02237(5) Uani 1 1 d . . . . .
Si1 Si 0.17872(5) 0.16964(5) 0.87388(3) 0.02782(15) Uani 1 1 d . . . . .
Si2 Si 0.48744(5) 0.22562(5) 0.65998(4) 0.03043(16) Uani 1 1 d . . . . .
Si3 Si 0.16327(5) 0.49358(4) 0.68511(3) 0.02497(14) Uani 1 1 d . . . . .
Si4 Si 0.11529(5) 0.12205(5) 0.59602(4) 0.02830(15) Uani 1 1 d . . . . .
O1 O 0.19920(13) 0.18981(13) 0.79607(9) 0.0311(4) Uani 1 1 d . . . . .
O2 O 0.12563(14) 0.07456(13) 0.88696(9) 0.0355(4) Uani 1 1 d . . . . .
O3 O 0.11731(12) 0.24996(13) 0.90890(10) 0.0327(4) Uani 1 1 d . . . . .
O4 O 0.37643(12) 0.23780(13) 0.66543(10) 0.0335(4) Uani 1 1 d . . . . .
O5 O 0.52359(13) 0.18479(13) 0.58976(10) 0.0358(4) Uani 1 1 d . . . . .
O6 O 0.52773(14) 0.15976(13) 0.71721(11) 0.0394(5) Uani 1 1 d . . . . .
O7 O 0.17594(12) 0.38437(12) 0.69227(9) 0.0284(4) Uani 1 1 d . . . . .
O8 O 0.24957(12) 0.54017(13) 0.64536(9) 0.0306(4) Uani 1 1 d . . . . .
O9 O 0.07090(12) 0.52204(12) 0.64586(9) 0.0295(4) Uani 1 1 d . . . . .
O10 O 0.17562(13) 0.18385(13) 0.64560(9) 0.0339(4) Uani 1 1 d . . . . .
C1 C 0.29117(19) 0.16681(19) 0.91740(14) 0.0319(6) Uani 1 1 d . U . . .
C2 C 0.3055(2) 0.0986(2) 0.96437(16) 0.0422(7) Uani 1 1 d . U . . .
H2 H 0.255966 0.059134 0.975686 0.051 Uiso 1 1 calc R U . . .
C3 C 0.3891(2) 0.0861(2) 0.99512(18) 0.0516(8) Uani 1 1 d . U . . .
H3 H 0.396245 0.039013 1.027004 0.062 Uiso 1 1 calc R U . . .
C4 C 0.4618(2) 0.1424(3) 0.97924(18) 0.0511(8) Uani 1 1 d . U . . .
H4 H 0.519476 0.134016 1.000004 0.061 Uiso 1 1 calc R U . . .
C5 C 0.4509(2) 0.2111(2) 0.93314(16) 0.0409(7) Uani 1 1 d . U . . .
H5 H 0.501218 0.249713 0.922364 0.049 Uiso 1 1 calc R U . . .
C6 C 0.36641(18) 0.22454(19) 0.90209(14) 0.0317(5) Uani 1 1 d . U . . .
C7 C 0.35991(17) 0.30090(18) 0.85349(13) 0.0273(5) Uani 1 1 d . U . . .
C8 C 0.28686(17) 0.36541(17) 0.85688(13) 0.0256(5) Uani 1 1 d . U . . .
H8 H 0.238311 0.357456 0.888578 0.031 Uiso 1 1 calc R U . . .
C9 C 0.28485(17) 0.44055(17) 0.81449(12) 0.0252(5) Uani 1 1 d . U . . .
C10 C 0.35660(17) 0.45142(17) 0.76792(13) 0.0262(5) Uani 1 1 d . U . . .
H10 H 0.355534 0.502186 0.738649 0.031 Uiso 1 1 calc R U . . .
C11 C 0.42972(17) 0.38892(17) 0.76374(13) 0.0265(5) Uani 1 1 d . U . . .
C12 C 0.43039(17) 0.31347(18) 0.80659(13) 0.0285(5) Uani 1 1 d . U . . .
H12 H 0.479634 0.270342 0.803563 0.034 Uiso 1 1 calc R U . . .
C13 C 0.50865(17) 0.40571(18) 0.71695(14) 0.0282(5) Uani 1 1 d . U . . .
C14 C 0.54163(17) 0.33935(18) 0.67211(14) 0.0299(5) Uani 1 1 d . U . . .
C15 C 0.61753(18) 0.3628(2) 0.63154(15) 0.0357(6) Uani 1 1 d . U . . .
H15 H 0.640364 0.319844 0.600120 0.043 Uiso 1 1 calc R U . . .
C16 C 0.6603(2) 0.4466(2) 0.63580(16) 0.0403(6) Uani 1 1 d . U . . .
H16 H 0.712506 0.459810 0.608354 0.048 Uiso 1 1 calc R U . . .
C17 C 0.6268(2) 0.5107(2) 0.68004(16) 0.0402(6) Uani 1 1 d . U . . .
H17 H 0.655627 0.568346 0.682984 0.048 Uiso 1 1 calc R U . . .
C18 C 0.55098(19) 0.49079(19) 0.72014(15) 0.0336(6) Uani 1 1 d . U . . .
H18 H 0.527461 0.535310 0.750122 0.040 Uiso 1 1 calc R U . . .
C19 C 0.21181(17) 0.51212(17) 0.82282(13) 0.0265(5) Uani 1 1 d . U . . .
C20 C 0.19809(19) 0.54874(19) 0.88596(14) 0.0333(6) Uani 1 1 d . U . . .
H20 H 0.233079 0.525813 0.921647 0.040 Uiso 1 1 calc R U . . .
C21 C 0.1339(2) 0.6182(2) 0.89702(15) 0.0383(6) Uani 1 1 d . U . . .
H21 H 0.125344 0.642932 0.940004 0.046 Uiso 1 1 calc R U . . .
C22 C 0.0824(2) 0.6514(2) 0.84533(16) 0.0384(6) Uani 1 1 d . U . . .
H22 H 0.038405 0.698914 0.852598 0.046 Uiso 1 1 calc R U . . .
C23 C 0.09541(18) 0.61486(18) 0.78275(15) 0.0325(6) Uani 1 1 d . U . . .
H23 H 0.059541 0.638071 0.747611 0.039 Uiso 1 1 calc R U . . .
C24 C 0.15969(17) 0.54485(17) 0.76962(13) 0.0264(5) Uani 1 1 d . U . . .
C25 C 0.1273(3) -0.0125(2) 0.85322(16) 0.0502(8) Uani 1 1 d . U . . .
C26 C 0.2240(3) -0.0354(3) 0.8270(2) 0.0772(13) Uani 1 1 d . U . . .
H26A H 0.243589 0.011294 0.795072 0.116 Uiso 1 1 calc R U . . .
H26B H 0.223779 -0.094931 0.805411 0.116 Uiso 1 1 calc R U . . .
H26C H 0.266911 -0.037185 0.863755 0.116 Uiso 1 1 calc R U . . .
C27 C 0.0592(4) -0.0066(3) 0.7984(2) 0.0805(14) Uani 1 1 d . U . . .
H27A H -0.001955 0.009479 0.816680 0.121 Uiso 1 1 calc R U . . .
H27B H 0.056332 -0.065564 0.776122 0.121 Uiso 1 1 calc R U . . .
H27C H 0.078813 0.040245 0.766539 0.121 Uiso 1 1 calc R U . . .
C28 C 0.0973(3) -0.0808(2) 0.90538(19) 0.0662(11) Uani 1 1 d . U . . .
H28A H 0.141706 -0.081527 0.941166 0.099 Uiso 1 1 calc R U . . .
H28B H 0.094615 -0.141533 0.885714 0.099 Uiso 1 1 calc R U . . .
H28C H 0.036110 -0.063551 0.923041 0.099 Uiso 1 1 calc R U . . .
C29 C 0.0194(2) 0.2709(2) 0.90771(16) 0.0399(7) Uani 1 1 d . U . . .
C30 C -0.0272(2) 0.2165(3) 0.96257(17) 0.0489(8) Uani 1 1 d . U . . .
H30A H -0.093336 0.231284 0.964195 0.073 Uiso 1 1 calc R U . . .
H30B H 0.000076 0.231817 1.004878 0.073 Uiso 1 1 calc R U . . .
H30C H -0.018530 0.151280 0.954094 0.073 Uiso 1 1 calc R U . . .
C31 C 0.0102(3) 0.3724(3) 0.9209(2) 0.0661(11) Uani 1 1 d . U . . .
H31A H -0.055244 0.389755 0.923006 0.099 Uiso 1 1 calc R U . . .
H31B H 0.041219 0.406361 0.885147 0.099 Uiso 1 1 calc R U . . .
H31C H 0.038825 0.386601 0.962925 0.099 Uiso 1 1 calc R U . . .
C32 C -0.0198(2) 0.2470(3) 0.84115(18) 0.0559(9) Uani 1 1 d . U . . .
H32A H -0.012790 0.181296 0.833739 0.084 Uiso 1 1 calc R U . . .
H32B H 0.013598 0.280239 0.806190 0.084 Uiso 1 1 calc R U . . .
H32C H -0.085333 0.263877 0.840573 0.084 Uiso 1 1 calc R U . . .
C33 C 0.4891(2) 0.1882(2) 0.52331(15) 0.0367(6) Uani 1 1 d . U . . .
C34 C 0.5720(2) 0.1662(2) 0.47855(18) 0.0499(8) Uani 1 1 d . U . . .
H34A H 0.618973 0.213111 0.483506 0.075 Uiso 1 1 calc R U . . .
H34B H 0.552627 0.164757 0.432533 0.075 Uiso 1 1 calc R U . . .
H34C H 0.597923 0.106688 0.490796 0.075 Uiso 1 1 calc R U . . .
C35 C 0.4501(2) 0.2826(2) 0.50780(17) 0.0459(7) Uani 1 1 d . U . . .
H35A H 0.498229 0.328179 0.513249 0.069 Uiso 1 1 calc R U . . .
H35B H 0.398053 0.296158 0.537995 0.069 Uiso 1 1 calc R U . . .
H35C H 0.428940 0.284259 0.462184 0.069 Uiso 1 1 calc R U . . .
C36 C 0.4149(2) 0.1164(2) 0.51752(19) 0.0483(8) Uani 1 1 d . U . . .
H36A H 0.392300 0.115980 0.472273 0.072 Uiso 1 1 calc R U . . .
H36B H 0.363597 0.130553 0.548238 0.072 Uiso 1 1 calc R U . . .
H36C H 0.440864 0.056355 0.528323 0.072 Uiso 1 1 calc R U . . .
C37 C 0.5216(2) 0.0623(2) 0.72950(18) 0.0462(7) Uani 1 1 d D U . . .
C38A C 0.6089(4) 0.0212(3) 0.7003(3) 0.0680(14) Uani 0.806(4) 1 d D U P A 1
H38A H 0.611821 0.033517 0.652754 0.102 Uiso 0.806(4) 1 calc R U P A 1
H38B H 0.609273 -0.044753 0.708046 0.102 Uiso 0.806(4) 1 calc R U P A 1
H38C H 0.662413 0.048163 0.721261 0.102 Uiso 0.806(4) 1 calc R U P A 1
C38B C 0.4241(10) 0.0493(13) 0.7548(11) 0.061(3) Uani 0.194(4) 1 d D U P A 2
H38D H 0.380856 0.067280 0.720443 0.091 Uiso 0.194(4) 1 calc R U P A 2
H38E H 0.413149 0.087104 0.793977 0.091 Uiso 0.194(4) 1 calc R U P A 2
H38F H 0.414939 -0.014890 0.766426 0.091 Uiso 0.194(4) 1 calc R U P A 2
C39A C 0.4367(3) 0.0224(3) 0.6988(3) 0.0608(12) Uani 0.806(4) 1 d D U P A 1
H39A H 0.381297 0.052285 0.717369 0.091 Uiso 0.806(4) 1 calc R U P A 1
H39B H 0.434503 -0.043094 0.708296 0.091 Uiso 0.806(4) 1 calc R U P A 1
H39C H 0.439542 0.032179 0.650925 0.091 Uiso 0.806(4) 1 calc R U P A 1
C39B C 0.5951(13) 0.0404(13) 0.7787(10) 0.066(3) Uani 0.194(4) 1 d D U P A 2
H39D H 0.584352 -0.020293 0.797595 0.098 Uiso 0.194(4) 1 calc R U P A 2
H39E H 0.593040 0.085756 0.813996 0.098 Uiso 0.194(4) 1 calc R U P A 2
H39F H 0.655877 0.041323 0.756488 0.098 Uiso 0.194(4) 1 calc R U P A 2
C40A C 0.5145(4) 0.0500(3) 0.8043(2) 0.0593(12) Uani 0.806(4) 1 d D U P A 1
H40A H 0.568209 0.077428 0.824627 0.089 Uiso 0.806(4) 1 calc R U P A 1
H40B H 0.512757 -0.015084 0.815071 0.089 Uiso 0.806(4) 1 calc R U P A 1
H40C H 0.458007 0.079893 0.821086 0.089 Uiso 0.806(4) 1 calc R U P A 1
C40B C 0.5334(16) 0.0069(12) 0.6652(8) 0.062(3) Uani 0.194(4) 1 d D U P A 2
H40D H 0.584301 0.031954 0.638455 0.093 Uiso 0.194(4) 1 calc R U P A 2
H40E H 0.476254 0.010490 0.640302 0.093 Uiso 0.194(4) 1 calc R U P A 2
H40F H 0.547081 -0.056873 0.676156 0.093 Uiso 0.194(4) 1 calc R U P A 2
C41 C 0.27681(19) 0.53686(19) 0.57585(14) 0.0327(6) Uani 1 1 d . U . . .
C42 C 0.2417(2) 0.4507(2) 0.54367(15) 0.0417(7) Uani 1 1 d . U . . .
H42A H 0.265373 0.397125 0.567258 0.063 Uiso 1 1 calc R U . . .
H42B H 0.263190 0.448656 0.497482 0.063 Uiso 1 1 calc R U . . .
H42C H 0.174120 0.450789 0.545566 0.063 Uiso 1 1 calc R U . . .
C43 C 0.2360(3) 0.6208(2) 0.54337(16) 0.0507(8) Uani 1 1 d . U . . .
H43A H 0.168496 0.618454 0.546571 0.076 Uiso 1 1 calc R U . . .
H43B H 0.255611 0.622794 0.496786 0.076 Uiso 1 1 calc R U . . .
H43C H 0.257466 0.675406 0.565717 0.076 Uiso 1 1 calc R U . . .
C44 C 0.3814(2) 0.5362(3) 0.57340(18) 0.0533(9) Uani 1 1 d . U . . .
H44A H 0.404024 0.592125 0.593458 0.080 Uiso 1 1 calc R U . . .
H44B H 0.403305 0.532979 0.527348 0.080 Uiso 1 1 calc R U . . .
H44C H 0.404633 0.483225 0.597812 0.080 Uiso 1 1 calc R U . . .
C45 C -0.02076(19) 0.4834(2) 0.64277(15) 0.0341(6) Uani 1 1 d . U . . .
C46 C -0.0507(2) 0.4441(2) 0.70871(17) 0.0461(8) Uani 1 1 d . U . . .
H46A H -0.008939 0.393998 0.720661 0.069 Uiso 1 1 calc R U . . .
H46B H -0.113751 0.421107 0.705847 0.069 Uiso 1 1 calc R U . . .
H46C H -0.048985 0.491601 0.742427 0.069 Uiso 1 1 calc R U . . .
C47 C -0.0184(2) 0.4101(2) 0.59032(17) 0.0465(8) Uani 1 1 d . U . . .
H47A H 0.001271 0.436650 0.547906 0.070 Uiso 1 1 calc R U . . .
H47B H -0.080205 0.384418 0.586310 0.070 Uiso 1 1 calc R U . . .
H47C H 0.025083 0.361748 0.602833 0.070 Uiso 1 1 calc R U . . .
C48 C -0.0824(2) 0.5629(2) 0.62294(19) 0.0485(8) Uani 1 1 d . U . . .
H48A H -0.081746 0.609667 0.657275 0.073 Uiso 1 1 calc R U . . .
H48B H -0.145614 0.541554 0.617688 0.073 Uiso 1 1 calc R U . . .
H48C H -0.059524 0.588813 0.581089 0.073 Uiso 1 1 calc R U . . .
C49 C 0.1276(2) -0.00100(18) 0.61822(13) 0.0321(6) Uani 1 1 d . U . . .
C50 C 0.0518(2) -0.0584(2) 0.62380(15) 0.0400(6) Uani 1 1 d . U . . .
H50 H -0.008289 -0.034352 0.616600 0.048 Uiso 1 1 calc R U . . .
C51 C 0.0625(3) -0.1506(2) 0.63976(17) 0.0507(8) Uani 1 1 d . U . . .
H51 H 0.009961 -0.188645 0.642818 0.061 Uiso 1 1 calc R U . . .
C52 C 0.1484(3) -0.1860(2) 0.65099(18) 0.0546(8) Uani 1 1 d . U . . .
H52 H 0.155485 -0.248537 0.662451 0.065 Uiso 1 1 calc R U . . .
C53 C 0.2254(3) -0.1307(2) 0.64566(19) 0.0556(8) Uani 1 1 d . U . . .
H53 H 0.285206 -0.155247 0.653209 0.067 Uiso 1 1 calc R U . . .
C54 C 0.2143(2) -0.0394(2) 0.62922(17) 0.0444(7) Uani 1 1 d . U . . .
H54 H 0.267319 -0.002055 0.625362 0.053 Uiso 1 1 calc R U . . .
C55 C -0.0093(2) 0.15484(18) 0.60394(15) 0.0344(6) Uani 1 1 d . U . . .
C56 C -0.0660(2) 0.16339(19) 0.54955(17) 0.0413(7) Uani 1 1 d . U . . .
H56 H -0.039862 0.158140 0.506303 0.050 Uiso 1 1 calc R U . . .
C57 C -0.1602(2) 0.1795(2) 0.5577(2) 0.0567(9) Uani 1 1 d . U . . .
H57 H -0.197840 0.185271 0.520063 0.068 Uiso 1 1 calc R U . . .
C58 C -0.1988(3) 0.1871(3) 0.6194(3) 0.0693(10) Uani 1 1 d . U . . .
H58 H -0.263551 0.195919 0.624685 0.083 Uiso 1 1 calc R U . . .
C59 C -0.1443(3) 0.1819(3) 0.6737(3) 0.0749(11) Uani 1 1 d . U . . .
H59 H -0.170919 0.189565 0.716637 0.090 Uiso 1 1 calc R U . . .
C60 C -0.0497(3) 0.1653(3) 0.66601(19) 0.0560(8) Uani 1 1 d . U . . .
H60 H -0.012434 0.161096 0.703935 0.067 Uiso 1 1 calc R U . . .
C61 C 0.15851(18) 0.13833(18) 0.50913(14) 0.0308(5) Uani 1 1 d . U . . .
C62 C 0.1788(2) 0.2248(2) 0.48380(16) 0.0414(7) Uani 1 1 d . U . . .
H62 H 0.168598 0.276852 0.510801 0.050 Uiso 1 1 calc R U . . .
C63 C 0.2134(2) 0.2360(2) 0.42000(18) 0.0509(8) Uani 1 1 d . U . . .
H63 H 0.227629 0.295264 0.403936 0.061 Uiso 1 1 calc R U . . .
C64 C 0.2273(2) 0.1615(3) 0.37981(17) 0.0497(8) Uani 1 1 d . U . . .
H64 H 0.251246 0.169437 0.336150 0.060 Uiso 1 1 calc R U . . .
C65 C 0.2065(2) 0.0753(2) 0.40303(16) 0.0452(7) Uani 1 1 d . U . . .
H65 H 0.214745 0.023846 0.375150 0.054 Uiso 1 1 calc R U . . .
C66 C 0.1734(2) 0.0643(2) 0.46719(15) 0.0371(6) Uani 1 1 d . U . . .
H66 H 0.160528 0.004682 0.483101 0.044 Uiso 1 1 calc R U . . .
C67 C 0.5215(4) 0.5383(4) 0.9636(2) 0.0584(17) Uani 0.5 1 d DG U P B -1
C68 C 0.4493(4) 0.4795(4) 0.9517(2) 0.059(2) Uani 0.5 1 d G U P B -1
H68 H 0.421222 0.479552 0.909742 0.071 Uiso 0.5 1 calc R U P B -1
C69 C 0.4183(4) 0.4206(4) 1.0011(3) 0.0664(19) Uani 0.5 1 d G U P B -1
H69 H 0.368981 0.380337 0.992916 0.080 Uiso 0.5 1 calc R U P B -1
C70 C 0.4595(5) 0.4205(4) 1.0624(3) 0.071(2) Uani 0.5 1 d G U P B -1
H70 H 0.438241 0.380193 1.096181 0.085 Uiso 0.5 1 calc R U P B -1
C71 C 0.5316(4) 0.4793(4) 1.0743(2) 0.067(2) Uani 0.5 1 d G U P B -1
H71 H 0.559743 0.479264 1.116273 0.080 Uiso 0.5 1 calc R U P B -1
C72 C 0.5627(4) 0.5383(4) 1.0249(3) 0.059(2) Uani 0.5 1 d G U P B -1
H72 H 0.611986 0.578480 1.033099 0.070 Uiso 0.5 1 calc R U P B -1
C73 C 0.5565(8) 0.5996(8) 0.9089(5) 0.085(3) Uani 0.5 1 d D U P B -1
H73A H 0.606836 0.568711 0.884483 0.128 Uiso 0.5 1 calc R U P B -1
H73B H 0.579313 0.656205 0.927710 0.128 Uiso 0.5 1 calc R U P B -1
H73C H 0.506215 0.613694 0.878788 0.128 Uiso 0.5 1 calc R U P B -1
C74A C 0.7250(3) 0.1854(3) 0.8942(3) 0.0628(12) Uani 0.539(4) 1 d DG U P C 1
C75A C 0.7079(3) 0.2242(4) 0.8328(2) 0.0649(13) Uani 0.539(4) 1 d G U P C 1
H75A H 0.714567 0.188608 0.793995 0.078 Uiso 0.539(4) 1 calc R U P C 1
C76A C 0.6809(4) 0.3152(4) 0.8284(3) 0.0802(16) Uani 0.539(4) 1 d G U P C 1
H76A H 0.669251 0.341752 0.786445 0.096 Uiso 0.539(4) 1 calc R U P C 1
C77A C 0.6711(4) 0.3674(3) 0.8852(4) 0.0860(15) Uani 0.539(4) 1 d G U P C 1
H77A H 0.652717 0.429537 0.882129 0.103 Uiso 0.539(4) 1 calc R U P C 1
C78A C 0.6882(4) 0.3285(4) 0.9465(3) 0.0811(13) Uani 0.539(4) 1 d G U P C 1
H78A H 0.681500 0.364179 0.985362 0.097 Uiso 0.539(4) 1 calc R U P C 1
C79A C 0.7151(4) 0.2376(4) 0.9510(2) 0.0764(12) Uani 0.539(4) 1 d G U P C 1
H79A H 0.726816 0.211035 0.992913 0.092 Uiso 0.539(4) 1 calc R U P C 1
C80A C 0.7587(5) 0.0860(5) 0.8906(5) 0.0728(19) Uani 0.539(4) 1 d D U P C 1
H80A H 0.706796 0.046556 0.880449 0.109 Uiso 0.539(4) 1 calc R U P C 1
H80B H 0.784322 0.067850 0.933091 0.109 Uiso 0.539(4) 1 calc R U P C 1
H80C H 0.806508 0.080101 0.855845 0.109 Uiso 0.539(4) 1 calc R U P C 1
C74B C 0.7032(5) 0.2903(5) 0.8753(3) 0.0758(12) Uani 0.461(4) 1 d DG U P C 2
C79B C 0.6824(5) 0.3358(4) 0.9338(4) 0.0773(14) Uani 0.461(4) 1 d G U P C 2
H79B H 0.668260 0.399175 0.932990 0.093 Uiso 0.461(4) 1 calc R U P C 2
C78B C 0.6825(4) 0.2887(5) 0.9935(3) 0.0713(15) Uani 0.461(4) 1 d G U P C 2
H78B H 0.668310 0.319874 1.033502 0.086 Uiso 0.461(4) 1 calc R U P C 2
C77B C 0.7032(4) 0.1961(5) 0.9947(3) 0.0772(16) Uani 0.461(4) 1 d G U P C 2
H77B H 0.703244 0.163869 1.035487 0.093 Uiso 0.461(4) 1 calc R U P C 2
C76B C 0.7239(4) 0.1505(4) 0.9362(4) 0.0754(14) Uani 0.461(4) 1 d G U P C 2
H76B H 0.738127 0.087165 0.936959 0.091 Uiso 0.461(4) 1 calc R U P C 2
C75B C 0.7239(4) 0.1976(5) 0.8764(3) 0.0713(13) Uani 0.461(4) 1 d G U P C 2
H75B H 0.738076 0.166465 0.836446 0.086 Uiso 0.461(4) 1 calc R U P C 2
C80B C 0.7103(7) 0.3449(9) 0.8150(6) 0.093(2) Uani 0.461(4) 1 d D U P C 2
H80D H 0.672575 0.400353 0.820016 0.139 Uiso 0.461(4) 1 calc R U P C 2
H80E H 0.688276 0.309546 0.777684 0.139 Uiso 0.461(4) 1 calc R U P C 2
H80F H 0.774866 0.361500 0.806735 0.139 Uiso 0.461(4) 1 calc R U P C 2
C81A C 0.5192(4) 0.7814(4) 0.8024(3) 0.0860(14) Uani 0.656(5) 1 d DG U P D 1
C82A C 0.5338(3) 0.7532(4) 0.7376(3) 0.0884(14) Uani 0.656(5) 1 d DG U P D 1
H82A H 0.592996 0.759185 0.717053 0.106 Uiso 0.656(5) 1 calc R U P D 1
C83A C 0.4617(5) 0.7161(4) 0.7027(2) 0.0857(14) Uani 0.656(5) 1 d G U P D 1
H83A H 0.471694 0.696850 0.658452 0.103 Uiso 0.656(5) 1 calc R U P D 1
C84A C 0.3751(4) 0.7073(4) 0.7327(3) 0.0810(15) Uani 0.656(5) 1 d G U P D 1
H84A H 0.325847 0.682042 0.708950 0.097 Uiso 0.656(5) 1 calc R U P D 1
C85A C 0.3605(3) 0.7356(4) 0.7975(3) 0.0924(15) Uani 0.656(5) 1 d G U P D 1
H85A H 0.301302 0.729568 0.818049 0.111 Uiso 0.656(5) 1 calc R U P D 1
C86A C 0.4326(4) 0.7726(4) 0.8324(2) 0.0915(14) Uani 0.656(5) 1 d DG U P D 1
H86A H 0.422604 0.791903 0.876651 0.110 Uiso 0.656(5) 1 calc R U P D 1
C87A C 0.6051(6) 0.8080(6) 0.8364(5) 0.112(2) Uani 0.656(5) 1 d D U P D 1
H87A H 0.655528 0.766161 0.823657 0.168 Uiso 0.656(5) 1 calc R U P D 1
H87B H 0.594668 0.804866 0.884330 0.168 Uiso 0.656(5) 1 calc R U P D 1
H87C H 0.621586 0.870282 0.823628 0.168 Uiso 0.656(5) 1 calc R U P D 1
C81B C 0.4215(9) 0.7493(9) 0.8242(5) 0.0894(16) Uani 0.344(5) 1 d DG U P D 2
C86B C 0.5150(9) 0.7696(8) 0.8216(5) 0.0898(16) Uani 0.344(5) 1 d G U P D 2
H86B H 0.545617 0.785899 0.860754 0.108 Uiso 0.344(5) 1 calc R U P D 2
C85B C 0.5636(6) 0.7662(8) 0.7618(6) 0.0913(17) Uani 0.344(5) 1 d G U P D 2
H85B H 0.627499 0.780169 0.760007 0.110 Uiso 0.344(5) 1 calc R U P D 2
C84B C 0.5188(9) 0.7425(8) 0.7045(4) 0.0894(17) Uani 0.344(5) 1 d G U P D 2
H84B H 0.552066 0.740146 0.663588 0.107 Uiso 0.344(5) 1 calc R U P D 2
C83B C 0.4254(9) 0.7221(8) 0.7071(5) 0.0882(16) Uani 0.344(5) 1 d G U P D 2
H83B H 0.394752 0.705851 0.667915 0.106 Uiso 0.344(5) 1 calc R U P D 2
C82B C 0.3767(6) 0.7255(8) 0.7669(6) 0.0880(15) Uani 0.344(5) 1 d G U P D 2
H82B H 0.312869 0.711579 0.768662 0.106 Uiso 0.344(5) 1 calc R U P D 2
C87B C 0.3665(12) 0.7638(11) 0.8853(8) 0.102(3) Uani 0.344(5) 1 d D U P D 2
H87D H 0.396953 0.733512 0.922249 0.153 Uiso 0.344(5) 1 calc R U P D 2
H87E H 0.304834 0.738405 0.880170 0.153 Uiso 0.344(5) 1 calc R U P D 2
H87F H 0.361056 0.829292 0.894067 0.153 Uiso 0.344(5) 1 calc R U P D 2
C88A C 0.1764(5) 0.3386(4) 0.1122(3) 0.0909(14) Uani 0.680(9) 1 d DG U P E 1
C93A C 0.1725(5) 0.3512(4) 0.1802(3) 0.0904(15) Uani 0.680(9) 1 d G U P E 1
H93A H 0.179998 0.410295 0.198008 0.109 Uiso 0.680(9) 1 calc R U P E 1
C92A C 0.1578(5) 0.2772(6) 0.2221(2) 0.0939(15) Uani 0.680(9) 1 d G U P E 1
H92A H 0.155159 0.285797 0.268558 0.113 Uiso 0.680(9) 1 calc R U P E 1
C91A C 0.1469(5) 0.1907(5) 0.1961(3) 0.0973(15) Uani 0.680(9) 1 d G U P E 1
H91A H 0.136808 0.140128 0.224699 0.117 Uiso 0.680(9) 1 calc R U P E 1
C90A C 0.1507(5) 0.1781(4) 0.1281(4) 0.0975(15) Uani 0.680(9) 1 d G U P E 1
H90A H 0.143294 0.118955 0.110289 0.117 Uiso 0.680(9) 1 calc R U P E 1
C89A C 0.1655(5) 0.2520(5) 0.0862(2) 0.0897(15) Uani 0.680(9) 1 d G U P E 1
H89A H 0.168133 0.243452 0.039737 0.108 Uiso 0.680(9) 1 calc R U P E 1
C94A C 0.1820(6) 0.4189(7) 0.0710(5) 0.108(2) Uani 0.680(9) 1 d D U P E 1
H94A H 0.122161 0.450796 0.071809 0.162 Uiso 0.680(9) 1 calc R U P E 1
H94B H 0.198103 0.401199 0.025641 0.162 Uiso 0.680(9) 1 calc R U P E 1
H94C H 0.229386 0.459411 0.087693 0.162 Uiso 0.680(9) 1 calc R U P E 1
C89B C 0.1891(11) 0.2718(11) 0.0857(5) 0.0928(16) Uani 0.320(9) 1 d G U P E 2
H89B H 0.204046 0.283237 0.040513 0.111 Uiso 0.320(9) 1 calc R U P E 2
C88B C 0.1787(11) 0.3440(8) 0.1294(8) 0.0925(16) Uani 0.320(9) 1 d DG U P E 2
C93B C 0.1569(12) 0.3272(10) 0.1955(7) 0.0903(16) Uani 0.320(9) 1 d G U P E 2
H93B H 0.149732 0.376537 0.225386 0.108 Uiso 0.320(9) 1 calc R U P E 2
C92B C 0.1454(11) 0.2382(13) 0.2178(5) 0.0918(17) Uani 0.320(9) 1 d G U P E 2
H92B H 0.130503 0.226773 0.262961 0.110 Uiso 0.320(9) 1 calc R U P E 2
C91B C 0.1559(10) 0.1660(8) 0.1741(8) 0.0972(17) Uani 0.320(9) 1 d G U P E 2
H91B H 0.148046 0.105240 0.189313 0.117 Uiso 0.320(9) 1 calc R U P E 2
C90B C 0.1777(11) 0.1828(9) 0.1080(7) 0.0967(17) Uani 0.320(9) 1 d G U P E 2
H90B H 0.184817 0.133470 0.078089 0.116 Uiso 0.320(9) 1 calc R U P E 2
C94B C 0.1923(13) 0.4424(11) 0.1226(12) 0.106(3) Uani 0.320(9) 1 d D U P E 2
H94D H 0.226850 0.455088 0.081503 0.160 Uiso 0.320(9) 1 calc R U P E 2
H94E H 0.226962 0.464547 0.160159 0.160 Uiso 0.320(9) 1 calc R U P E 2
H94F H 0.132117 0.473480 0.121524 0.160 Uiso 0.320(9) 1 calc R U P E 2

loop_
_atom_site_aniso_label
_atom_site_aniso_U_11
_atom_site_aniso_U_22
_atom_site_aniso_U_33
_atom_site_aniso_U_23
_atom_site_aniso_U_13
_atom_site_aniso_U_12
Ce1 0.02261(7) 0.02029(7) 0.02404(7) 0.00124(5) 0.00298(5) 0.00061(5)
Si1 0.0297(3) 0.0279(4) 0.0257(3) 0.0026(3) 0.0036(3) -0.0041(3)
Si2 0.0252(3) 0.0245(3) 0.0413(4) -0.0021(3) 0.0067(3) -0.0010(3)
Si3 0.0267(3) 0.0208(3) 0.0274(3) -0.0004(3) -0.0015(3) 0.0012(3)
Si4 0.0313(4) 0.0241(3) 0.0296(4) -0.0032(3) -0.0008(3) 0.0000(3)
O1 0.0349(10) 0.0310(10) 0.0274(9) 0.0012(8) 0.0035(8) -0.0079(8)
O2 0.0443(11) 0.0312(10) 0.0309(10) 0.0024(8) 0.0053(8) -0.0110(8)
O3 0.0273(9) 0.0340(10) 0.0366(10) -0.0008(8) 0.0039(8) -0.0022(8)
O4 0.0274(9) 0.0324(10) 0.0407(11) -0.0074(8) 0.0064(8) -0.0036(8)
O5 0.0297(10) 0.0320(10) 0.0455(12) -0.0072(9) 0.0084(8) 0.0011(8)
O6 0.0416(11) 0.0242(10) 0.0523(13) 0.0024(9) -0.0014(9) -0.0010(8)
O7 0.0328(9) 0.0224(9) 0.0302(9) -0.0014(7) -0.0047(7) 0.0017(7)
O8 0.0315(9) 0.0313(10) 0.0291(10) -0.0008(8) 0.0009(7) -0.0038(8)
O9 0.0284(9) 0.0268(9) 0.0334(10) 0.0014(8) -0.0043(7) 0.0006(7)
O10 0.0374(10) 0.0307(10) 0.0338(10) -0.0054(8) -0.0037(8) -0.0028(8)
C1 0.0335(13) 0.0300(13) 0.0320(13) 0.0050(11) 0.0028(11) 0.0010(11)
C2 0.0440(15) 0.0391(15) 0.0432(15) 0.0125(13) 0.0016(13) -0.0013(12)
C3 0.0503(17) 0.0508(18) 0.0532(18) 0.0242(15) -0.0039(14) 0.0051(14)
C4 0.0403(15) 0.0584(18) 0.0547(18) 0.0206(15) -0.0081(14) 0.0088(14)
C5 0.0317(13) 0.0455(16) 0.0454(16) 0.0111(13) -0.0036(12) 0.0016(12)
C6 0.0292(12) 0.0305(12) 0.0353(13) 0.0041(11) -0.0005(10) 0.0020(10)
C7 0.0253(11) 0.0267(12) 0.0299(12) 0.0000(10) -0.0026(10) -0.0021(9)
C8 0.0235(11) 0.0261(12) 0.0271(12) -0.0014(10) -0.0011(9) -0.0024(9)
C9 0.0237(11) 0.0254(11) 0.0265(11) -0.0036(9) -0.0024(9) -0.0030(9)
C10 0.0252(11) 0.0235(12) 0.0301(12) 0.0002(10) -0.0015(10) -0.0027(9)
C11 0.0242(11) 0.0243(11) 0.0310(12) -0.0013(10) -0.0005(10) -0.0018(9)
C12 0.0254(12) 0.0257(12) 0.0345(13) -0.0001(10) -0.0003(10) 0.0001(10)
C13 0.0232(11) 0.0255(12) 0.0360(13) 0.0036(10) -0.0010(10) 0.0004(9)
C14 0.0221(11) 0.0284(12) 0.0391(14) 0.0009(11) 0.0032(10) 0.0001(10)
C15 0.0291(13) 0.0342(14) 0.0436(15) -0.0027(12) 0.0078(11) -0.0020(11)
C16 0.0319(13) 0.0402(15) 0.0486(16) 0.0016(13) 0.0102(12) -0.0089(12)
C17 0.0375(14) 0.0335(14) 0.0496(16) 0.0005(12) 0.0054(12) -0.0125(12)
C18 0.0318(13) 0.0277(13) 0.0412(14) -0.0015(11) 0.0030(11) -0.0031(10)
C19 0.0252(11) 0.0239(11) 0.0304(12) -0.0020(10) 0.0021(9) -0.0025(9)
C20 0.0353(13) 0.0335(13) 0.0312(13) -0.0054(11) -0.0003(11) 0.0004(11)
C21 0.0390(14) 0.0383(15) 0.0375(14) -0.0147(12) 0.0027(12) 0.0031(12)
C22 0.0347(14) 0.0329(14) 0.0476(16) -0.0112(12) 0.0019(12) 0.0055(11)
C23 0.0299(12) 0.0268(12) 0.0408(14) -0.0046(11) -0.0028(11) 0.0032(10)
C24 0.0246(11) 0.0219(11) 0.0326(13) -0.0018(10) 0.0017(10) -0.0024(9)
C25 0.082(2) 0.0301(15) 0.0385(16) -0.0006(13) 0.0030(16) -0.0162(15)
C26 0.107(3) 0.042(2) 0.080(3) -0.011(2) 0.035(3) 0.000(2)
C27 0.130(4) 0.060(3) 0.053(2) -0.0086(19) -0.026(2) -0.024(3)
C28 0.109(3) 0.0372(18) 0.053(2) 0.0085(16) -0.001(2) -0.026(2)
C29 0.0297(14) 0.0418(16) 0.0476(17) 0.0061(13) 0.0067(12) 0.0023(12)
C30 0.0402(17) 0.060(2) 0.0461(18) 0.0017(16) 0.0142(14) -0.0074(15)
C31 0.0440(19) 0.046(2) 0.107(3) -0.003(2) 0.016(2) 0.0071(16)
C32 0.0342(16) 0.083(3) 0.051(2) 0.0147(19) -0.0035(14) 0.0036(16)
C33 0.0355(14) 0.0310(14) 0.0434(16) -0.0077(12) 0.0076(12) -0.0014(11)
C34 0.0453(18) 0.0508(19) 0.053(2) -0.0148(16) 0.0183(15) -0.0029(15)
C35 0.0514(18) 0.0361(16) 0.0496(19) -0.0024(14) 0.0064(15) 0.0027(14)
C36 0.0426(17) 0.0412(17) 0.061(2) -0.0055(15) 0.0025(15) -0.0079(14)
C37 0.0530(17) 0.0257(14) 0.0595(19) 0.0030(13) 0.0091(15) 0.0001(13)
C38A 0.069(3) 0.036(2) 0.097(4) 0.004(2) 0.028(3) 0.017(2)
C38B 0.074(6) 0.038(5) 0.069(6) 0.007(5) 0.015(5) -0.008(5)
C39A 0.070(3) 0.034(2) 0.078(3) 0.005(2) 0.006(2) -0.015(2)
C39B 0.076(6) 0.041(5) 0.080(6) 0.012(5) -0.003(5) -0.001(5)
C40A 0.080(3) 0.034(2) 0.064(3) 0.0115(19) 0.004(2) -0.001(2)
C40B 0.073(6) 0.033(5) 0.079(6) 0.001(5) 0.013(5) 0.001(5)
C41 0.0382(14) 0.0298(13) 0.0298(13) 0.0007(11) 0.0054(11) -0.0015(11)
C42 0.0518(18) 0.0380(16) 0.0352(15) -0.0084(13) 0.0066(13) -0.0024(13)
C43 0.080(2) 0.0347(16) 0.0371(17) 0.0055(13) 0.0048(16) 0.0101(16)
C44 0.0430(18) 0.067(2) 0.049(2) -0.0052(17) 0.0106(15) -0.0083(16)
C45 0.0292(13) 0.0333(14) 0.0402(15) -0.0004(12) -0.0056(11) -0.0020(11)
C46 0.0375(16) 0.054(2) 0.0468(18) 0.0064(15) 0.0010(14) -0.0099(14)
C47 0.0524(18) 0.0421(17) 0.0454(18) -0.0078(14) -0.0057(15) -0.0100(14)
C48 0.0332(15) 0.0457(18) 0.067(2) 0.0035(16) -0.0129(15) 0.0055(13)
C49 0.0409(14) 0.0275(13) 0.0279(12) -0.0037(10) 0.0024(11) 0.0002(11)
C50 0.0487(16) 0.0330(14) 0.0384(15) -0.0004(12) -0.0007(13) -0.0050(12)
C51 0.072(2) 0.0338(15) 0.0462(17) 0.0010(13) 0.0071(15) -0.0089(14)
C52 0.083(2) 0.0297(15) 0.0501(17) 0.0046(13) 0.0173(17) 0.0099(15)
C53 0.0637(19) 0.0415(17) 0.0603(19) 0.0112(15) 0.0126(16) 0.0196(15)
C54 0.0448(15) 0.0370(15) 0.0508(17) 0.0072(13) 0.0066(13) 0.0076(12)
C55 0.0371(14) 0.0253(12) 0.0408(14) -0.0028(11) 0.0009(11) 0.0025(11)
C56 0.0417(15) 0.0266(13) 0.0560(17) -0.0034(12) -0.0073(13) 0.0007(11)
C57 0.0428(16) 0.0348(15) 0.093(2) 0.0076(16) -0.0175(17) 0.0036(13)
C58 0.0423(18) 0.0545(19) 0.110(3) 0.017(2) 0.0131(19) 0.0165(15)
C59 0.062(2) 0.076(2) 0.084(2) 0.013(2) 0.0324(19) 0.0232(18)
C60 0.0542(18) 0.062(2) 0.0512(18) 0.0034(16) 0.0116(15) 0.0175(16)
C61 0.0306(12) 0.0281(13) 0.0337(13) -0.0004(11) -0.0010(10) 0.0014(10)
C62 0.0479(16) 0.0311(14) 0.0450(16) 0.0038(12) 0.0036(13) 0.0038(12)
C63 0.0548(17) 0.0450(17) 0.0521(18) 0.0159(14) 0.0074(15) 0.0060(14)
C64 0.0486(16) 0.0623(19) 0.0377(15) 0.0091(14) 0.0074(13) 0.0070(15)
C65 0.0452(16) 0.0512(17) 0.0390(15) -0.0070(13) 0.0054(13) 0.0016(13)
C66 0.0402(14) 0.0350(14) 0.0360(14) -0.0050(12) 0.0019(12) -0.0035(12)
C67 0.057(3) 0.058(4) 0.061(4) -0.020(3) -0.020(3) 0.011(3)
C68 0.055(3) 0.062(4) 0.060(5) -0.017(3) -0.020(3) 0.007(3)
C69 0.067(4) 0.069(4) 0.064(4) -0.017(3) -0.015(3) 0.008(3)
C70 0.073(4) 0.073(5) 0.066(5) -0.015(4) -0.011(4) 0.011(4)
C71 0.065(4) 0.073(4) 0.064(4) -0.019(3) -0.024(3) 0.008(3)
C72 0.056(4) 0.062(4) 0.059(5) -0.026(3) -0.027(3) 0.007(3)
C73 0.094(6) 0.080(6) 0.082(6) -0.002(5) -0.009(5) 0.013(5)
C74A 0.0294(19) 0.080(3) 0.079(3) 0.005(2) -0.004(2) -0.012(2)
C75A 0.029(2) 0.077(3) 0.089(3) 0.016(3) -0.007(2) -0.008(2)
C76A 0.041(3) 0.093(3) 0.107(3) 0.017(3) -0.015(3) -0.013(3)
C77A 0.051(2) 0.099(3) 0.108(3) 0.002(3) -0.010(3) -0.005(2)
C78A 0.051(2) 0.097(3) 0.096(3) -0.011(3) -0.002(2) -0.010(2)
C79A 0.0417(18) 0.096(2) 0.092(3) -0.002(2) -0.004(2) -0.011(2)
C80A 0.053(3) 0.069(4) 0.096(5) 0.017(4) -0.006(3) -0.011(3)
C74B 0.0423(19) 0.093(2) 0.093(3) 0.006(2) -0.004(2) -0.012(2)
C79B 0.048(2) 0.093(3) 0.091(3) -0.006(3) -0.003(2) -0.010(2)
C78B 0.040(2) 0.086(3) 0.088(3) -0.005(3) -0.001(3) -0.011(2)
C77B 0.042(3) 0.093(3) 0.097(4) 0.007(3) -0.004(3) -0.011(3)
C76B 0.041(2) 0.090(3) 0.096(3) 0.006(3) 0.000(3) -0.012(2)
C75B 0.037(2) 0.087(3) 0.090(3) -0.005(3) 0.000(2) -0.014(2)
C80B 0.056(4) 0.115(5) 0.107(5) 0.029(4) -0.008(4) -0.004(4)
C81A 0.113(3) 0.050(2) 0.096(3) 0.018(2) -0.032(3) -0.010(2)
C82A 0.119(3) 0.047(2) 0.100(3) 0.010(2) -0.033(3) -0.003(2)
C83A 0.114(3) 0.045(2) 0.099(3) 0.006(2) -0.034(3) -0.004(2)
C84A 0.110(3) 0.039(2) 0.095(3) 0.012(2) -0.039(3) -0.005(2)
C85A 0.119(3) 0.058(2) 0.101(3) 0.014(3) -0.026(3) -0.004(3)
C86A 0.118(3) 0.061(3) 0.096(3) 0.012(2) -0.022(3) -0.004(2)
C87A 0.120(5) 0.085(4) 0.133(5) 0.020(4) -0.034(4) -0.008(4)
C81B 0.117(3) 0.055(3) 0.097(3) 0.011(3) -0.025(3) -0.007(3)
C86B 0.117(3) 0.053(3) 0.100(3) 0.014(3) -0.030(3) -0.010(3)
C85B 0.124(3) 0.051(3) 0.100(4) 0.014(3) -0.032(3) -0.004(3)
C84B 0.122(4) 0.049(3) 0.099(4) 0.009(3) -0.032(3) 0.003(3)
C83B 0.120(3) 0.046(3) 0.100(3) 0.006(3) -0.032(3) 0.002(3)
C82B 0.118(3) 0.050(2) 0.097(3) 0.010(3) -0.031(3) -0.002(2)
C87B 0.117(6) 0.080(5) 0.108(6) 0.008(5) -0.006(5) -0.002(5)
C88A 0.065(2) 0.131(3) 0.076(3) -0.020(2) -0.004(2) 0.014(2)
C93A 0.068(2) 0.130(3) 0.073(3) -0.025(2) -0.005(2) 0.020(3)
C92A 0.078(3) 0.133(4) 0.071(3) -0.025(3) -0.009(2) 0.023(3)
C91A 0.081(3) 0.135(4) 0.076(3) -0.026(3) -0.005(2) 0.015(3)
C90A 0.079(3) 0.135(3) 0.079(3) -0.028(3) -0.005(3) 0.010(3)
C89A 0.066(3) 0.132(3) 0.071(3) -0.025(2) -0.002(2) 0.013(3)
C94A 0.083(4) 0.139(5) 0.103(5) 0.006(5) -0.005(4) 0.007(4)
C89B 0.072(3) 0.132(4) 0.074(3) -0.027(3) -0.003(3) 0.010(3)
C88B 0.068(3) 0.132(3) 0.078(3) -0.021(3) -0.001(3) 0.014(3)
C93B 0.069(3) 0.130(4) 0.072(3) -0.024(3) -0.004(3) 0.019(3)
C92B 0.074(3) 0.132(4) 0.070(3) -0.027(3) -0.008(3) 0.019(3)
C91B 0.082(3) 0.135(4) 0.075(3) -0.027(3) -0.004(3) 0.014(3)
C90B 0.079(3) 0.135(4) 0.076(3) -0.026(3) 0.001(3) 0.011(3)
C94B 0.080(5) 0.139(6) 0.101(5) -0.012(5) -0.002(5) 0.011(5)

loop_
_atom_type_symbol
_atom_type_description
_atom_type_scat_dispersion_real
_atom_type_scat_dispersion_imag
_atom_type_scat_source
C C 0.0181 0.0091 'International Tables Vol C Tables 4.2.6.8 and 6.1.1.4'
H H 0.0000 0.0000 'International Tables Vol C Tables 4.2.6.8 and 6.1.1.4'
Ce Ce -1.8482 9.6596 'International Tables Vol C Tables 4.2.6.8 and 6.1.1.4'
O O 0.0492 0.0322 'International Tables Vol C Tables 4.2.6.8 and 6.1.1.4'
Si Si 0.2541 0.3302 'International Tables Vol C Tables 4.2.6.8 and 6.1.1.4'

loop_
_exptl_crystal_face_index_h
_exptl_crystal_face_index_k
_exptl_crystal_face_index_l
_exptl_crystal_face_perp_dist
0 0 -1 0.0075
0 0 1 0.0075
1 0 0 0.0363
-1 0 0 0.0818
0 -1 0 0.0811
0 1 0 0.0926
-1 1 0 0.0591

loop_
_geom_angle_atom_site_label_1
_geom_angle_atom_site_label_2
_geom_angle_atom_site_label_3
_geom_angle
_geom_angle_site_symmetry_1
_geom_angle_site_symmetry_3
_geom_angle_publ_flag
O1 Ce1 O4 123.84(8) . . ?
O1 Ce1 O7 115.48(7) . . ?
O7 Ce1 O4 118.71(7) . . ?
O10 Ce1 O1 94.84(7) . . ?
O10 Ce1 O4 93.73(7) . . ?
O10 Ce1 O7 95.50(7) . . ?
O1 Si1 O3 112.41(11) . . ?
O1 Si1 C1 108.46(11) . . ?
O2 Si1 O1 112.97(10) . . ?
O2 Si1 O3 107.46(10) . . ?
O2 Si1 C1 109.28(12) . . ?
O3 Si1 C1 106.01(12) . . ?
O4 Si2 O5 113.50(11) . . ?
O4 Si2 O6 112.53(11) . . ?
O4 Si2 C14 108.70(11) . . ?
O5 Si2 C14 108.63(11) . . ?
O6 Si2 O5 107.16(11) . . ?
O6 Si2 C14 105.99(12) . . ?
O7 Si3 O8 112.22(10) . . ?
O7 Si3 O9 112.56(10) . . ?
O7 Si3 C24 108.73(11) . . ?
O8 Si3 C24 106.55(10) . . ?
O9 Si3 O8 106.64(10) . . ?
O9 Si3 C24 109.97(11) . . ?
O10 Si4 C49 110.00(12) . . ?
O10 Si4 C55 109.71(12) . . ?
O10 Si4 C61 109.57(11) . . ?
C49 Si4 C55 108.39(13) . . ?
C49 Si4 C61 108.48(12) . . ?
C55 Si4 C61 110.67(13) . . ?
Si1 O1 Ce1 157.32(11) . . ?
C25 O2 Si1 133.22(19) . . ?
C29 O3 Si1 131.66(19) . . ?
Si2 O4 Ce1 156.68(12) . . ?
C33 O5 Si2 134.07(17) . . ?
C37 O6 Si2 132.8(2) . . ?
Si3 O7 Ce1 155.95(11) . . ?
C41 O8 Si3 130.77(17) . . ?
C45 O9 Si3 133.45(17) . . ?
Si4 O10 Ce1 176.95(12) . . ?
C2 C1 Si1 118.2(2) . . ?
C2 C1 C6 117.1(3) . . ?
C6 C1 Si1 124.4(2) . . ?
C1 C2 H2 118.8 . . ?
C3 C2 C1 122.5(3) . . ?
C3 C2 H2 118.8 . . ?
C2 C3 H3 120.2 . . ?
C4 C3 C2 119.7(3) . . ?
C4 C3 H3 120.2 . . ?
C3 C4 H4 120.0 . . ?
C3 C4 C5 119.9(3) . . ?
C5 C4 H4 120.0 . . ?
C4 C5 H5 119.6 . . ?
C4 C5 C6 120.8(3) . . ?
C6 C5 H5 119.6 . . ?
C1 C6 C7 122.5(2) . . ?
C5 C6 C1 120.0(3) . . ?
C5 C6 C7 117.5(2) . . ?
C8 C7 C6 121.4(2) . . ?
C12 C7 C6 119.8(2) . . ?
C12 C7 C8 118.7(2) . . ?
C7 C8 H8 119.4 . . ?
C9 C8 C7 121.1(2) . . ?
C9 C8 H8 119.4 . . ?
C8 C9 C10 118.9(2) . . ?
C8 C9 C19 120.2(2) . . ?
C10 C9 C19 120.6(2) . . ?
C9 C10 H10 119.5 . . ?
C11 C10 C9 121.1(2) . . ?
C11 C10 H10 119.5 . . ?
C10 C11 C12 119.2(2) . . ?
C10 C11 C13 119.9(2) . . ?
C12 C11 C13 120.8(2) . . ?
C7 C12 C11 121.0(2) . . ?
C7 C12 H12 119.5 . . ?
C11 C12 H12 119.5 . . ?
C14 C13 C11 122.5(2) . . ?
C18 C13 C11 117.0(2) . . ?
C18 C13 C14 120.5(2) . . ?
C13 C14 Si2 124.58(19) . . ?
C15 C14 Si2 118.3(2) . . ?
C15 C14 C13 117.1(2) . . ?
C14 C15 H15 118.9 . . ?
C16 C15 C14 122.2(3) . . ?
C16 C15 H15 118.9 . . ?
C15 C16 H16 120.1 . . ?
C17 C16 C15 119.8(3) . . ?
C17 C16 H16 120.1 . . ?
C16 C17 H17 120.1 . . ?
C16 C17 C18 119.8(3) . . ?
C18 C17 H17 120.1 . . ?
C13 C18 H18 119.7 . . ?
C17 C18 C13 120.7(3) . . ?
C17 C18 H18 119.7 . . ?
C20 C19 C9 117.4(2) . . ?
C20 C19 C24 120.2(2) . . ?
C24 C19 C9 122.4(2) . . ?
C19 C20 H20 119.6 . . ?
C21 C20 C19 120.7(3) . . ?
C21 C20 H20 119.6 . . ?
C20 C21 H21 120.1 . . ?
C22 C21 C20 119.8(3) . . ?
C22 C21 H21 120.1 . . ?
C21 C22 H22 120.2 . . ?
C21 C22 C23 119.6(3) . . ?
C23 C22 H22 120.2 . . ?
C22 C23 H23 118.9 . . ?
C22 C23 C24 122.2(3) . . ?
C24 C23 H23 118.9 . . ?
C19 C24 Si3 124.06(19) . . ?
C23 C24 Si3 118.3(2) . . ?
C23 C24 C19 117.4(2) . . ?
O2 C25 C26 110.9(3) . . ?
O2 C25 C27 107.6(3) . . ?
O2 C25 C28 104.7(3) . . ?
C27 C25 C26 111.5(4) . . ?
C27 C25 C28 111.4(3) . . ?
C28 C25 C26 110.6(3) . . ?
C25 C26 H26A 109.5 . . ?
C25 C26 H26B 109.5 . . ?
C25 C26 H26C 109.5 . . ?
H26A C26 H26B 109.5 . . ?
H26A C26 H26C 109.5 . . ?
H26B C26 H26C 109.5 . . ?
C25 C27 H27A 109.5 . . ?
C25 C27 H27B 109.5 . . ?
C25 C27 H27C 109.5 . . ?
H27A C27 H27B 109.5 . . ?
H27A C27 H27C 109.5 . . ?
H27B C27 H27C 109.5 . . ?
C25 C28 H28A 109.5 . . ?
C25 C28 H28B 109.5 . . ?
C25 C28 H28C 109.5 . . ?
H28A C28 H28B 109.5 . . ?
H28A C28 H28C 109.5 . . ?
H28B C28 H28C 109.5 . . ?
O3 C29 C30 107.6(3) . . ?
O3 C29 C31 106.1(3) . . ?
O3 C29 C32 110.6(3) . . ?
C30 C29 C31 110.7(3) . . ?
C30 C29 C32 110.8(3) . . ?
C31 C29 C32 111.0(3) . . ?
C29 C30 H30A 109.5 . . ?
C29 C30 H30B 109.5 . . ?
C29 C30 H30C 109.5 . . ?
H30A C30 H30B 109.5 . . ?
H30A C30 H30C 109.5 . . ?
H30B C30 H30C 109.5 . . ?
C29 C31 H31A 109.5 . . ?
C29 C31 H31B 109.5 . . ?
C29 C31 H31C 109.5 . . ?
H31A C31 H31B 109.5 . . ?
H31A C31 H31C 109.5 . . ?
H31B C31 H31C 109.5 . . ?
C29 C32 H32A 109.5 . . ?
C29 C32 H32B 109.5 . . ?
C29 C32 H32C 109.5 . . ?
H32A C32 H32B 109.5 . . ?
H32A C32 H32C 109.5 . . ?
H32B C32 H32C 109.5 . . ?
O5 C33 C34 105.3(2) . . ?
O5 C33 C35 110.6(2) . . ?
O5 C33 C36 108.3(3) . . ?
C34 C33 C35 110.8(3) . . ?
C36 C33 C34 111.1(3) . . ?
C36 C33 C35 110.6(3) . . ?
C33 C34 H34A 109.5 . . ?
C33 C34 H34B 109.5 . . ?
C33 C34 H34C 109.5 . . ?
H34A C34 H34B 109.5 . . ?
H34A C34 H34C 109.5 . . ?
H34B C34 H34C 109.5 . . ?
C33 C35 H35A 109.5 . . ?
C33 C35 H35B 109.5 . . ?
C33 C35 H35C 109.5 . . ?
H35A C35 H35B 109.5 . . ?
H35A C35 H35C 109.5 . . ?
H35B C35 H35C 109.5 . . ?
C33 C36 H36A 109.5 . . ?
C33 C36 H36B 109.5 . . ?
C33 C36 H36C 109.5 . . ?
H36A C36 H36B 109.5 . . ?
H36A C36 H36C 109.5 . . ?
H36B C36 H36C 109.5 . . ?
O6 C37 C38A 105.8(3) . . ?
O6 C37 C38B 104.2(8) . . ?
O6 C37 C39A 111.6(3) . . ?
O6 C37 C39B 105.7(8) . . ?
O6 C37 C40A 106.5(3) . . ?
O6 C37 C40B 111.8(8) . . ?
C38A C37 C39A 111.4(4) . . ?
C38A C37 C40A 112.5(4) . . ?
C38B C37 C40B 107.5(12) . . ?
C39A C37 C40A 108.9(3) . . ?
C39B C37 C38B 114.8(13) . . ?
C39B C37 C40B 112.6(13) . . ?
C37 C38A H38A 109.5 . . ?
C37 C38A H38B 109.5 . . ?
C37 C38A H38C 109.5 . . ?
H38A C38A H38B 109.5 . . ?
H38A C38A H38C 109.5 . . ?
H38B C38A H38C 109.5 . . ?
C37 C38B H38D 109.5 . . ?
C37 C38B H38E 109.5 . . ?
C37 C38B H38F 109.5 . . ?
H38D C38B H38E 109.5 . . ?
H38D C38B H38F 109.5 . . ?
H38E C38B H38F 109.5 . . ?
C37 C39A H39A 109.5 . . ?
C37 C39A H39B 109.5 . . ?
C37 C39A H39C 109.5 . . ?
H39A C39A H39B 109.5 . . ?
H39A C39A H39C 109.5 . . ?
H39B C39A H39C 109.5 . . ?
C37 C39B H39D 109.5 . . ?
C37 C39B H39E 109.5 . . ?
C37 C39B H39F 109.5 . . ?
H39D C39B H39E 109.5 . . ?
H39D C39B H39F 109.5 . . ?
H39E C39B H39F 109.5 . . ?
C37 C40A H40A 109.5 . . ?
C37 C40A H40B 109.5 . . ?
C37 C40A H40C 109.5 . . ?
H40A C40A H40B 109.5 . . ?
H40A C40A H40C 109.5 . . ?
H40B C40A H40C 109.5 . . ?
C37 C40B H40D 109.5 . . ?
C37 C40B H40E 109.5 . . ?
C37 C40B H40F 109.5 . . ?
H40D C40B H40E 109.5 . . ?
H40D C40B H40F 109.5 . . ?
H40E C40B H40F 109.5 . . ?
O8 C41 C42 111.0(2) . . ?
O8 C41 C43 106.9(2) . . ?
O8 C41 C44 106.4(2) . . ?
C43 C41 C42 110.6(3) . . ?
C43 C41 C44 112.4(3) . . ?
C44 C41 C42 109.4(3) . . ?
C41 C42 H42A 109.5 . . ?
C41 C42 H42B 109.5 . . ?
C41 C42 H42C 109.5 . . ?
H42A C42 H42B 109.5 . . ?
H42A C42 H42C 109.5 . . ?
H42B C42 H42C 109.5 . . ?
C41 C43 H43A 109.5 . . ?
C41 C43 H43B 109.5 . . ?
C41 C43 H43C 109.5 . . ?
H43A C43 H43B 109.5 . . ?
H43A C43 H43C 109.5 . . ?
H43B C43 H43C 109.5 . . ?
C41 C44 H44A 109.5 . . ?
C41 C44 H44B 109.5 . . ?
C41 C44 H44C 109.5 . . ?
H44A C44 H44B 109.5 . . ?
H44A C44 H44C 109.5 . . ?
H44B C44 H44C 109.5 . . ?
O9 C45 C46 111.1(2) . . ?
O9 C45 C47 108.1(2) . . ?
O9 C45 C48 104.4(2) . . ?
C46 C45 C47 110.5(3) . . ?
C46 C45 C48 111.3(3) . . ?
C47 C45 C48 111.2(3) . . ?
C45 C46 H46A 109.5 . . ?
C45 C46 H46B 109.5 . . ?
C45 C46 H46C 109.5 . . ?
H46A C46 H46B 109.5 . . ?
H46A C46 H46C 109.5 . . ?
H46B C46 H46C 109.5 . . ?
C45 C47 H47A 109.5 . . ?
C45 C47 H47B 109.5 . . ?
C45 C47 H47C 109.5 . . ?
H47A C47 H47B 109.5 . . ?
H47A C47 H47C 109.5 . . ?
H47B C47 H47C 109.5 . . ?
C45 C48 H48A 109.5 . . ?
C45 C48 H48B 109.5 . . ?
C45 C48 H48C 109.5 . . ?
H48A C48 H48B 109.5 . . ?
H48A C48 H48C 109.5 . . ?
H48B C48 H48C 109.5 . . ?
C50 C49 Si4 122.1(2) . . ?
C54 C49 Si4 120.6(2) . . ?
C54 C49 C50 117.2(3) . . ?
C49 C50 H50 119.3 . . ?
C49 C50 C51 121.3(3) . . ?
C51 C50 H50 119.3 . . ?
C50 C51 H51 120.0 . . ?
C52 C51 C50 120.1(3) . . ?
C52 C51 H51 120.0 . . ?
C51 C52 H52 120.0 . . ?
C51 C52 C53 120.0(3) . . ?
C53 C52 H52 120.0 . . ?
C52 C53 H53 120.2 . . ?
C54 C53 C52 119.6(3) . . ?
C54 C53 H53 120.2 . . ?
C49 C54 H54 119.1 . . ?
C53 C54 C49 121.8(3) . . ?
C53 C54 H54 119.1 . . ?
C56 C55 Si4 122.5(2) . . ?
C60 C55 Si4 119.6(2) . . ?
C60 C55 C56 117.7(3) . . ?
C55 C56 H56 119.6 . . ?
C57 C56 C55 120.9(3) . . ?
C57 C56 H56 119.6 . . ?
C56 C57 H57 119.8 . . ?
C58 C57 C56 120.3(4) . . ?
C58 C57 H57 119.8 . . ?
C57 C58 H58 120.0 . . ?
C57 C58 C59 120.1(4) . . ?
C59 C58 H58 120.0 . . ?
C58 C59 H59 120.0 . . ?
C58 C59 C60 119.9(4) . . ?
C60 C59 H59 120.0 . . ?
C55 C60 C59 121.0(4) . . ?
C55 C60 H60 119.5 . . ?
C59 C60 H60 119.5 . . ?
C62 C61 Si4 121.6(2) . . ?
C66 C61 Si4 121.2(2) . . ?
C66 C61 C62 117.2(3) . . ?
C61 C62 H62 119.4 . . ?
C63 C62 C61 121.2(3) . . ?
C63 C62 H62 119.4 . . ?
C62 C63 H63 119.9 . . ?
C64 C63 C62 120.2(3) . . ?
C64 C63 H63 119.9 . . ?
C63 C64 H64 120.0 . . ?
C63 C64 C65 120.0(3) . . ?
C65 C64 H64 120.0 . . ?
C64 C65 H65 120.2 . . ?
C64 C65 C66 119.5(3) . . ?
C66 C65 H65 120.2 . . ?
C61 C66 H66 119.1 . . ?
C65 C66 C61 121.9(3) . . ?
C65 C66 H66 119.1 . . ?
C68 C67 C72 120.0 . . ?
C68 C67 C73 119.4(6) . . ?
C72 C67 C73 120.6(7) . . ?
C67 C68 H68 120.0 . . ?
C69 C68 C67 120.0 . . ?
C69 C68 H68 120.0 . . ?
C68 C69 H69 120.0 . . ?
C68 C69 C70 120.0 . . ?
C70 C69 H69 120.0 . . ?
C69 C70 H70 120.0 . . ?
C71 C70 C69 120.0 . . ?
C71 C70 H70 120.0 . . ?
C70 C71 H71 120.0 . . ?
C70 C71 C72 120.0 . . ?
C72 C71 H71 120.0 . . ?
C67 C72 H72 120.0 . . ?
C71 C72 C67 120.0 . . ?
C71 C72 H72 120.0 . . ?
C67 C73 H73A 109.5 . . ?
C67 C73 H73B 109.5 . . ?
C67 C73 H73C 109.5 . . ?
H73A C73 H73B 109.5 . . ?
H73A C73 H73C 109.5 . . ?
H73B C73 H73C 109.5 . . ?
C75A C74A C79A 120.0 . . ?
C75A C74A C80A 113.7(5) . . ?
C79A C74A C80A 126.2(5) . . ?
C74A C75A H75A 120.0 . . ?
C76A C75A C74A 120.0 . . ?
C76A C75A H75A 120.0 . . ?
C75A C76A H76A 120.0 . . ?
C77A C76A C75A 120.0 . . ?
C77A C76A H76A 120.0 . . ?
C76A C77A H77A 120.0 . . ?
C76A C77A C78A 120.0 . . ?
C78A C77A H77A 120.0 . . ?
C77A C78A H78A 120.0 . . ?
C79A C78A C77A 120.0 . . ?
C79A C78A H78A 120.0 . . ?
C74A C79A H79A 120.0 . . ?
C78A C79A C74A 120.0 . . ?
C78A C79A H79A 120.0 . . ?
C74A C80A H80A 109.5 . . ?
C74A C80A H80B 109.5 . . ?
C74A C80A H80C 109.5 . . ?
H80A C80A H80B 109.5 . . ?
H80A C80A H80C 109.5 . . ?
H80B C80A H80C 109.5 . . ?
C79B C74B C75B 120.0 . . ?
C79B C74B C80B 117.4(8) . . ?
C75B C74B C80B 122.4(8) . . ?
C74B C79B H79B 120.0 . . ?
C74B C79B C78B 120.0 . . ?
C78B C79B H79B 120.0 . . ?
C79B C78B H78B 120.0 . . ?
C77B C78B C79B 120.0 . . ?
C77B C78B H78B 120.0 . . ?
C78B C77B H77B 120.0 . . ?
C76B C77B C78B 120.0 . . ?
C76B C77B H77B 120.0 . . ?
C77B C76B H76B 120.0 . . ?
C77B C76B C75B 120.0 . . ?
C75B C76B H76B 120.0 . . ?
C74B C75B H75B 120.0 . . ?
C76B C75B C74B 120.0 . . ?
C76B C75B H75B 120.0 . . ?
C74B C80B H80D 109.5 . . ?
C74B C80B H80E 109.5 . . ?
C74B C80B H80F 109.5 . . ?
H80D C80B H80E 109.5 . . ?
H80D C80B H80F 109.5 . . ?
H80E C80B H80F 109.5 . . ?
C82A C81A C86A 120.0 . . ?
C82A C81A C87A 114.0(5) . . ?
C86A C81A C87A 125.4(5) . . ?
C81A C82A H82A 120.0 . . ?
C81A C82A C83A 120.0 . . ?
C83A C82A H82A 120.0 . . ?
C82A C83A H83A 120.0 . . ?
C84A C83A C82A 120.0 . . ?
C84A C83A H83A 120.0 . . ?
C83A C84A H84A 120.0 . . ?
C83A C84A C85A 120.0 . . ?
C85A C84A H84A 120.0 . . ?
C84A C85A H85A 120.0 . . ?
C86A C85A C84A 120.0 . . ?
C86A C85A H85A 120.0 . . ?
C81A C86A H86A 120.0 . . ?
C85A C86A C81A 120.0 . . ?
C85A C86A H86A 120.0 . . ?
C81A C87A H87A 109.5 . . ?
C81A C87A H87B 109.5 . . ?
C81A C87A H87C 109.5 . . ?
H87A C87A H87B 109.5 . . ?
H87A C87A H87C 109.5 . . ?
H87B C87A H87C 109.5 . . ?
C86B C81B C82B 120.0 . . ?
C86B C81B C87B 120.6(11) . . ?
C82B C81B C87B 119.0(12) . . ?
C81B C86B H86B 120.0 . . ?
C85B C86B C81B 120.0 . . ?
C85B C86B H86B 120.0 . . ?
C86B C85B H85B 120.0 . . ?
C86B C85B C84B 120.0 . . ?
C84B C85B H85B 120.0 . . ?
C85B C84B H84B 120.0 . . ?
C83B C84B C85B 120.0 . . ?
C83B C84B H84B 120.0 . . ?
C84B C83B H83B 120.0 . . ?
C82B C83B C84B 120.0 . . ?
C82B C83B H83B 120.0 . . ?
C81B C82B H82B 120.0 . . ?
C83B C82B C81B 120.0 . . ?
C83B C82B H82B 120.0 . . ?
C81B C87B H87D 109.5 . . ?
C81B C87B H87E 109.5 . . ?
C81B C87B H87F 109.5 . . ?
H87D C87B H87E 109.5 . . ?
H87D C87B H87F 109.5 . . ?
H87E C87B H87F 109.5 . . ?
C93A C88A C89A 120.0 . . ?
C93A C88A C94A 117.5(6) . . ?
C89A C88A C94A 122.2(6) . . ?
C88A C93A H93A 120.0 . . ?
C88A C93A C92A 120.0 . . ?
C92A C93A H93A 120.0 . . ?
C93A C92A H92A 120.0 . . ?
C91A C92A C93A 120.0 . . ?
C91A C92A H92A 120.0 . . ?
C92A C91A H91A 120.0 . . ?
C90A C91A C92A 120.0 . . ?
C90A C91A H91A 120.0 . . ?
C91A C90A H90A 120.0 . . ?
C91A C90A C89A 120.0 . . ?
C89A C90A H90A 120.0 . . ?
C88A C89A H89A 120.0 . . ?
C90A C89A C88A 120.0 . . ?
C90A C89A H89A 120.0 . . ?
C88A C94A H94A 109.5 . . ?
C88A C94A H94B 109.5 . . ?
C88A C94A H94C 109.5 . . ?
H94A C94A H94B 109.5 . . ?
H94A C94A H94C 109.5 . . ?
H94B C94A H94C 109.5 . . ?
C88B C89B H89B 120.0 . . ?
C88B C89B C90B 120.0 . . ?
C90B C89B H89B 120.0 . . ?
C89B C88B C94B 133.0(13) . . ?
C93B C88B C89B 120.0 . . ?
C93B C88B C94B 106.9(13) . . ?
C88B C93B H93B 120.0 . . ?
C88B C93B C92B 120.0 . . ?
C92B C93B H93B 120.0 . . ?
C93B C92B H92B 120.0 . . ?
C91B C92B C93B 120.0 . . ?
C91B C92B H92B 120.0 . . ?
C92B C91B H91B 120.0 . . ?
C92B C91B C90B 120.0 . . ?
C90B C91B H91B 120.0 . . ?
C89B C90B H90B 120.0 . . ?
C91B C90B C89B 120.0 . . ?
C91B C90B H90B 120.0 . . ?
C88B C94B H94D 109.5 . . ?
C88B C94B H94E 109.5 . . ?
C88B C94B H94F 109.5 . . ?
H94D C94B H94E 109.5 . . ?
H94D C94B H94F 109.5 . . ?
H94E C94B H94F 109.5 . . ?

loop_
_geom_bond_atom_site_label_1
_geom_bond_atom_site_label_2
_geom_bond_distance
_geom_bond_site_symmetry_2
_geom_bond_publ_flag
Ce1 O1 2.0995(18) . ?
Ce1 O4 2.1145(18) . ?
Ce1 O7 2.1041(17) . ?
Ce1 O10 2.0789(18) . ?
Si1 O1 1.6239(19) . ?
Si1 O2 1.6188(19) . ?
Si1 O3 1.626(2) . ?
Si1 C1 1.870(3) . ?
Si2 O4 1.6184(19) . ?
Si2 O5 1.621(2) . ?
Si2 O6 1.620(2) . ?
Si2 C14 1.872(3) . ?
Si3 O7 1.6176(18) . ?
Si3 O8 1.6278(19) . ?
Si3 O9 1.6215(19) . ?
Si3 C24 1.873(3) . ?
Si4 O10 1.6316(19) . ?
Si4 C49 1.866(3) . ?
Si4 C55 1.868(3) . ?
Si4 C61 1.871(3) . ?
O2 C25 1.452(4) . ?
O3 C29 1.449(3) . ?
O5 C33 1.447(4) . ?
O6 C37 1.454(3) . ?
O8 C41 1.455(3) . ?
O9 C45 1.453(3) . ?
C1 C2 1.395(4) . ?
C1 C6 1.416(4) . ?
C2 H2 0.9500 . ?
C2 C3 1.384(5) . ?
C3 H3 0.9500 . ?
C3 C4 1.379(5) . ?
C4 H4 0.9500 . ?
C4 C5 1.381(4) . ?
C5 H5 0.9500 . ?
C5 C6 1.400(4) . ?
C6 C7 1.491(4) . ?
C7 C8 1.413(4) . ?
C7 C12 1.393(4) . ?
C8 H8 0.9500 . ?
C8 C9 1.395(4) . ?
C9 C10 1.399(3) . ?
C9 C19 1.491(3) . ?
C10 H10 0.9500 . ?
C10 C11 1.396(3) . ?
C11 C12 1.403(4) . ?
C11 C13 1.492(4) . ?
C12 H12 0.9500 . ?
C13 C14 1.408(4) . ?
C13 C18 1.400(4) . ?
C14 C15 1.404(4) . ?
C15 H15 0.9500 . ?
C15 C16 1.388(4) . ?
C16 H16 0.9500 . ?
C16 C17 1.380(4) . ?
C17 H17 0.9500 . ?
C17 C18 1.385(4) . ?
C18 H18 0.9500 . ?
C19 C20 1.400(4) . ?
C19 C24 1.409(4) . ?
C20 H20 0.9500 . ?
C20 C21 1.389(4) . ?
C21 H21 0.9500 . ?
C21 C22 1.382(4) . ?
C22 H22 0.9500 . ?
C22 C23 1.387(4) . ?
C23 H23 0.9500 . ?
C23 C24 1.402(4) . ?
C25 C26 1.523(6) . ?
C25 C27 1.504(6) . ?
C25 C28 1.512(4) . ?
C26 H26A 0.9800 . ?
C26 H26B 0.9800 . ?
C26 H26C 0.9800 . ?
C27 H27A 0.9800 . ?
C27 H27B 0.9800 . ?
C27 H27C 0.9800 . ?
C28 H28A 0.9800 . ?
C28 H28B 0.9800 . ?
C28 H28C 0.9800 . ?
C29 C30 1.516(4) . ?
C29 C31 1.518(5) . ?
C29 C32 1.519(5) . ?
C30 H30A 0.9800 . ?
C30 H30B 0.9800 . ?
C30 H30C 0.9800 . ?
C31 H31A 0.9800 . ?
C31 H31B 0.9800 . ?
C31 H31C 0.9800 . ?
C32 H32A 0.9800 . ?
C32 H32B 0.9800 . ?
C32 H32C 0.9800 . ?
C33 C34 1.523(4) . ?
C33 C35 1.525(4) . ?
C33 C36 1.521(4) . ?
C34 H34A 0.9800 . ?
C34 H34B 0.9800 . ?
C34 H34C 0.9800 . ?
C35 H35A 0.9800 . ?
C35 H35B 0.9800 . ?
C35 H35C 0.9800 . ?
C36 H36A 0.9800 . ?
C36 H36B 0.9800 . ?
C36 H36C 0.9800 . ?
C37 C38A 1.506(5) . ?
C37 C38B 1.506(13) . ?
C37 C39A 1.515(6) . ?
C37 C39B 1.506(13) . ?
C37 C40A 1.526(5) . ?
C37 C40B 1.544(13) . ?
C38A H38A 0.9800 . ?
C38A H38B 0.9800 . ?
C38A H38C 0.9800 . ?
C38B H38D 0.9800 . ?
C38B H38E 0.9800 . ?
C38B H38F 0.9800 . ?
C39A H39A 0.9800 . ?
C39A H39B 0.9800 . ?
C39A H39C 0.9800 . ?
C39B H39D 0.9800 . ?
C39B H39E 0.9800 . ?
C39B H39F 0.9800 . ?
C40A H40A 0.9800 . ?
C40A H40B 0.9800 . ?
C40A H40C 0.9800 . ?
C40B H40D 0.9800 . ?
C40B H40E 0.9800 . ?
C40B H40F 0.9800 . ?
C41 C42 1.524(4) . ?
C41 C43 1.514(4) . ?
C41 C44 1.516(4) . ?
C42 H42A 0.9800 . ?
C42 H42B 0.9800 . ?
C42 H42C 0.9800 . ?
C43 H43A 0.9800 . ?
C43 H43B 0.9800 . ?
C43 H43C 0.9800 . ?
C44 H44A 0.9800 . ?
C44 H44B 0.9800 . ?
C44 H44C 0.9800 . ?
C45 C46 1.509(4) . ?
C45 C47 1.516(4) . ?
C45 C48 1.520(4) . ?
C46 H46A 0.9800 . ?
C46 H46B 0.9800 . ?
C46 H46C 0.9800 . ?
C47 H47A 0.9800 . ?
C47 H47B 0.9800 . ?
C47 H47C 0.9800 . ?
C48 H48A 0.9800 . ?
C48 H48B 0.9800 . ?
C48 H48C 0.9800 . ?
C49 C50 1.394(4) . ?
C49 C54 1.394(4) . ?
C50 H50 0.9500 . ?
C50 C51 1.397(4) . ?
C51 H51 0.9500 . ?
C51 C52 1.368(5) . ?
C52 H52 0.9500 . ?
C52 C53 1.389(5) . ?
C53 H53 0.9500 . ?
C53 C54 1.388(4) . ?
C54 H54 0.9500 . ?
C55 C56 1.393(4) . ?
C55 C60 1.384(4) . ?
C56 H56 0.9500 . ?
C56 C57 1.389(5) . ?
C57 H57 0.9500 . ?
C57 C58 1.363(6) . ?
C58 H58 0.9500 . ?
C58 C59 1.370(7) . ?
C59 H59 0.9500 . ?
C59 C60 1.396(5) . ?
C60 H60 0.9500 . ?
C61 C62 1.399(4) . ?
C61 C66 1.395(4) . ?
C62 H62 0.9500 . ?
C62 C63 1.386(5) . ?
C63 H63 0.9500 . ?
C63 C64 1.377(5) . ?
C64 H64 0.9500 . ?
C64 C65 1.383(5) . ?
C65 H65 0.9500 . ?
C65 C66 1.385(4) . ?
C66 H66 0.9500 . ?
C67 C68 1.3900 . ?
C67 C72 1.3900 . ?
C67 C73 1.507(10) . ?
C68 H68 0.9500 . ?
C68 C69 1.3900 . ?
C69 H69 0.9500 . ?
C69 C70 1.3900 . ?
C70 H70 0.9500 . ?
C70 C71 1.3900 . ?
C71 H71 0.9500 . ?
C71 C72 1.3900 . ?
C72 H72 0.9500 . ?
C73 H73A 0.9800 . ?
C73 H73B 0.9800 . ?
C73 H73C 0.9800 . ?
C74A C75A 1.3900 . ?
C74A C79A 1.3900 . ?
C74A C80A 1.536(9) . ?
C75A H75A 0.9500 . ?
C75A C76A 1.3900 . ?
C76A H76A 0.9500 . ?
C76A C77A 1.3900 . ?
C77A H77A 0.9500 . ?
C77A C78A 1.3900 . ?
C78A H78A 0.9500 . ?
C78A C79A 1.3900 . ?
C79A H79A 0.9500 . ?
C80A H80A 0.9800 . ?
C80A H80B 0.9800 . ?
C80A H80C 0.9800 . ?
C74B C79B 1.3900 . ?
C74B C75B 1.3900 . ?
C74B C80B 1.460(11) . ?
C79B H79B 0.9500 . ?
C79B C78B 1.3900 . ?
C78B H78B 0.9500 . ?
C78B C77B 1.3900 . ?
C77B H77B 0.9500 . ?
C77B C76B 1.3900 . ?
C76B H76B 0.9500 . ?
C76B C75B 1.3900 . ?
C75B H75B 0.9500 . ?
C80B H80D 0.9800 . ?
C80B H80E 0.9800 . ?
C80B H80F 0.9800 . ?
C81A C82A 1.3900 . ?
C81A C86A 1.3900 . ?
C81A C87A 1.493(9) . ?
C82A H82A 0.9500 . ?
C82A C83A 1.3900 . ?
C83A H83A 0.9500 . ?
C83A C84A 1.3900 . ?
C84A H84A 0.9500 . ?
C84A C85A 1.3900 . ?
C85A H85A 0.9500 . ?
C85A C86A 1.3900 . ?
C86A H86A 0.9500 . ?
C87A H87A 0.9800 . ?
C87A H87B 0.9800 . ?
C87A H87C 0.9800 . ?
C81B C86B 1.3900 . ?
C81B C82B 1.3900 . ?
C81B C87B 1.473(14) . ?
C86B H86B 0.9500 . ?
C86B C85B 1.3900 . ?
C85B H85B 0.9500 . ?
C85B C84B 1.3900 . ?
C84B H84B 0.9500 . ?
C84B C83B 1.3900 . ?
C83B H83B 0.9500 . ?
C83B C82B 1.3900 . ?
C82B H82B 0.9500 . ?
C87B H87D 0.9800 . ?
C87B H87E 0.9800 . ?
C87B H87F 0.9800 . ?
C88A C93A 1.3900 . ?
C88A C89A 1.3900 . ?
C88A C94A 1.443(9) . ?
C93A H93A 0.9500 . ?
C93A C92A 1.3900 . ?
C92A H92A 0.9500 . ?
C92A C91A 1.3900 . ?
C91A H91A 0.9500 . ?
C91A C90A 1.3900 . ?
C90A H90A 0.9500 . ?
C90A C89A 1.3900 . ?
C89A H89A 0.9500 . ?
C94A H94A 0.9800 . ?
C94A H94B 0.9800 . ?
C94A H94C 0.9800 . ?
C89B H89B 0.9500 . ?
C89B C88B 1.3900 . ?
C89B C90B 1.3900 . ?
C88B C93B 1.3900 . ?
C88B C94B 1.466(16) . ?
C93B H93B 0.9500 . ?
C93B C92B 1.3900 . ?
C92B H92B 0.9500 . ?
C92B C91B 1.3900 . ?
C91B H91B 0.9500 . ?
C91B C90B 1.3900 . ?
C90B H90B 0.9500 . ?
C94B H94D 0.9800 . ?
C94B H94E 0.9800 . ?
C94B H94F 0.9800 . ?

loop_
_geom_torsion_atom_site_label_1
_geom_torsion_atom_site_label_2
_geom_torsion_atom_site_label_3
_geom_torsion_atom_site_label_4
_geom_torsion
_geom_torsion_site_symmetry_1
_geom_torsion_site_symmetry_2
_geom_torsion_site_symmetry_3
_geom_torsion_site_symmetry_4
_geom_torsion_publ_flag
Si1 O2 C25 C26 36.4(4) . . . . ?
Si1 O2 C25 C27 -85.8(4) . . . . ?
Si1 O2 C25 C28 155.7(3) . . . . ?
Si1 O3 C29 C30 87.5(3) . . . . ?
Si1 O3 C29 C31 -154.0(3) . . . . ?
Si1 O3 C29 C32 -33.6(4) . . . . ?
Si1 C1 C2 C3 174.4(3) . . . . ?
Si1 C1 C6 C5 -173.7(2) . . . . ?
Si1 C1 C6 C7 6.4(4) . . . . ?
Si2 O5 C33 C34 160.0(2) . . . . ?
Si2 O5 C33 C35 40.3(3) . . . . ?
Si2 O5 C33 C36 -81.1(3) . . . . ?
Si2 O6 C37 C38A 96.4(4) . . . . ?
Si2 O6 C37 C38B -74.2(10) . . . . ?
Si2 O6 C37 C39A -24.9(4) . . . . ?
Si2 O6 C37 C39B 164.4(10) . . . . ?
Si2 O6 C37 C40A -143.7(3) . . . . ?
Si2 O6 C37 C40B 41.6(10) . . . . ?
Si2 C14 C15 C16 178.1(2) . . . . ?
Si3 O8 C41 C42 -25.6(3) . . . . ?
Si3 O8 C41 C43 95.2(3) . . . . ?
Si3 O8 C41 C44 -144.5(2) . . . . ?
Si3 O9 C45 C46 35.6(4) . . . . ?
Si3 O9 C45 C47 -85.8(3) . . . . ?
Si3 O9 C45 C48 155.8(2) . . . . ?
Si4 C49 C50 C51 179.3(2) . . . . ?
Si4 C49 C54 C53 -179.9(3) . . . . ?
Si4 C55 C56 C57 173.9(2) . . . . ?
Si4 C55 C60 C59 -174.3(3) . . . . ?
Si4 C61 C62 C63 178.0(3) . . . . ?
Si4 C61 C66 C65 -179.2(2) . . . . ?
O1 Si1 O2 C25 32.4(3) . . . . ?
O1 Si1 O3 C29 77.7(3) . . . . ?
O1 Si1 C1 C2 -137.2(2) . . . . ?
O1 Si1 C1 C6 37.1(3) . . . . ?
O2 Si1 O1 Ce1 178.6(3) . . . . ?
O2 Si1 O3 C29 -47.2(3) . . . . ?
O2 Si1 C1 C2 -13.7(3) . . . . ?
O2 Si1 C1 C6 160.7(2) . . . . ?
O3 Si1 O1 Ce1 56.7(3) . . . . ?
O3 Si1 O2 C25 156.9(3) . . . . ?
O3 Si1 C1 C2 101.9(2) . . . . ?
O3 Si1 C1 C6 -83.8(3) . . . . ?
O4 Si2 O5 C33 28.4(3) . . . . ?
O4 Si2 O6 C37 70.1(3) . . . . ?
O4 Si2 C14 C13 37.6(3) . . . . ?
O4 Si2 C14 C15 -138.9(2) . . . . ?
O5 Si2 O4 Ce1 168.7(3) . . . . ?
O5 Si2 O6 C37 -55.4(3) . . . . ?
O5 Si2 C14 C13 161.5(2) . . . . ?
O5 Si2 C14 C15 -14.9(3) . . . . ?
O6 Si2 O4 Ce1 46.8(3) . . . . ?
O6 Si2 O5 C33 153.2(2) . . . . ?
O6 Si2 C14 C13 -83.6(3) . . . . ?
O6 Si2 C14 C15 99.9(2) . . . . ?
O7 Si3 O8 C41 71.3(2) . . . . ?
O7 Si3 O9 C45 34.7(3) . . . . ?
O7 Si3 C24 C19 35.4(2) . . . . ?
O7 Si3 C24 C23 -138.6(2) . . . . ?
O8 Si3 O7 Ce1 46.2(3) . . . . ?
O8 Si3 O9 C45 158.2(2) . . . . ?
O8 Si3 C24 C19 -85.7(2) . . . . ?
O8 Si3 C24 C23 100.2(2) . . . . ?
O9 Si3 O7 Ce1 166.5(2) . . . . ?
O9 Si3 O8 C41 -52.3(2) . . . . ?
O9 Si3 C24 C19 159.1(2) . . . . ?
O9 Si3 C24 C23 -15.0(2) . . . . ?
O10 Si4 C49 C50 133.4(2) . . . . ?
O10 Si4 C49 C54 -47.4(3) . . . . ?
O10 Si4 C55 C56 138.4(2) . . . . ?
O10 Si4 C55 C60 -46.1(3) . . . . ?
O10 Si4 C61 C62 -44.4(3) . . . . ?
O10 Si4 C61 C66 134.5(2) . . . . ?
C1 Si1 O1 Ce1 -60.1(3) . . . . ?
C1 Si1 O2 C25 -88.5(3) . . . . ?
C1 Si1 O3 C29 -164.0(2) . . . . ?
C1 C2 C3 C4 -0.2(6) . . . . ?
C1 C6 C7 C8 50.1(4) . . . . ?
C1 C6 C7 C12 -134.7(3) . . . . ?
C2 C1 C6 C5 0.7(4) . . . . ?
C2 C1 C6 C7 -179.1(3) . . . . ?
C2 C3 C4 C5 0.4(6) . . . . ?
C3 C4 C5 C6 0.0(6) . . . . ?
C4 C5 C6 C1 -0.6(5) . . . . ?
C4 C5 C6 C7 179.3(3) . . . . ?
C5 C6 C7 C8 -129.8(3) . . . . ?
C5 C6 C7 C12 45.4(4) . . . . ?
C6 C1 C2 C3 -0.3(5) . . . . ?
C6 C7 C8 C9 175.1(2) . . . . ?
C6 C7 C12 C11 -174.8(2) . . . . ?
C7 C8 C9 C10 0.2(4) . . . . ?
C7 C8 C9 C19 -174.5(2) . . . . ?
C8 C7 C12 C11 0.5(4) . . . . ?
C8 C9 C10 C11 -0.4(4) . . . . ?
C8 C9 C19 C20 50.8(3) . . . . ?
C8 C9 C19 C24 -131.2(3) . . . . ?
C9 C10 C11 C12 0.7(4) . . . . ?
C9 C10 C11 C13 -175.6(2) . . . . ?
C9 C19 C20 C21 177.4(2) . . . . ?
C9 C19 C24 Si3 8.4(3) . . . . ?
C9 C19 C24 C23 -177.5(2) . . . . ?
C10 C9 C19 C20 -123.8(3) . . . . ?
C10 C9 C19 C24 54.2(3) . . . . ?
C10 C11 C12 C7 -0.8(4) . . . . ?
C10 C11 C13 C14 -129.7(3) . . . . ?
C10 C11 C13 C18 51.7(4) . . . . ?
C11 C13 C14 Si2 4.7(4) . . . . ?
C11 C13 C14 C15 -178.8(3) . . . . ?
C11 C13 C18 C17 177.7(3) . . . . ?
C12 C7 C8 C9 -0.2(4) . . . . ?
C12 C11 C13 C14 54.0(4) . . . . ?
C12 C11 C13 C18 -124.6(3) . . . . ?
C13 C11 C12 C7 175.5(2) . . . . ?
C13 C14 C15 C16 1.4(4) . . . . ?
C14 Si2 O4 Ce1 -70.3(3) . . . . ?
C14 Si2 O5 C33 -92.7(3) . . . . ?
C14 Si2 O6 C37 -171.3(2) . . . . ?
C14 C13 C18 C17 -1.0(4) . . . . ?
C14 C15 C16 C17 -1.5(5) . . . . ?
C15 C16 C17 C18 0.3(5) . . . . ?
C16 C17 C18 C13 0.9(5) . . . . ?
C18 C13 C14 Si2 -176.7(2) . . . . ?
C18 C13 C14 C15 -0.2(4) . . . . ?
C19 C9 C10 C11 174.2(2) . . . . ?
C19 C20 C21 C22 0.4(4) . . . . ?
C20 C19 C24 Si3 -173.6(2) . . . . ?
C20 C19 C24 C23 0.5(4) . . . . ?
C20 C21 C22 C23 0.0(5) . . . . ?
C21 C22 C23 C24 -0.2(4) . . . . ?
C22 C23 C24 Si3 174.4(2) . . . . ?
C22 C23 C24 C19 -0.1(4) . . . . ?
C24 Si3 O7 Ce1 -71.4(3) . . . . ?
C24 Si3 O8 C41 -169.8(2) . . . . ?
C24 Si3 O9 C45 -86.7(2) . . . . ?
C24 C19 C20 C21 -0.7(4) . . . . ?
C49 Si4 C55 C56 -101.4(3) . . . . ?
C49 Si4 C55 C60 74.0(3) . . . . ?
C49 Si4 C61 C62 -164.5(2) . . . . ?
C49 Si4 C61 C66 14.4(3) . . . . ?
C49 C50 C51 C52 0.7(5) . . . . ?
C50 C49 C54 C53 -0.6(5) . . . . ?
C50 C51 C52 C53 -0.9(5) . . . . ?
C51 C52 C53 C54 0.3(6) . . . . ?
C52 C53 C54 C49 0.4(5) . . . . ?
C54 C49 C50 C51 0.0(4) . . . . ?
C55 Si4 C49 C50 13.4(3) . . . . ?
C55 Si4 C49 C54 -167.3(2) . . . . ?
C55 Si4 C61 C62 76.7(3) . . . . ?
C55 Si4 C61 C66 -104.4(2) . . . . ?
C55 C56 C57 C58 -0.1(5) . . . . ?
C56 C55 C60 C59 1.3(5) . . . . ?
C56 C57 C58 C59 2.2(6) . . . . ?
C57 C58 C59 C60 -2.5(7) . . . . ?
C58 C59 C60 C55 0.7(6) . . . . ?
C60 C55 C56 C57 -1.6(4) . . . . ?
C61 Si4 C49 C50 -106.8(2) . . . . ?
C61 Si4 C49 C54 72.4(3) . . . . ?
C61 Si4 C55 C56 17.4(3) . . . . ?
C61 Si4 C55 C60 -167.1(3) . . . . ?
C61 C62 C63 C64 1.0(5) . . . . ?
C62 C61 C66 C65 -0.3(4) . . . . ?
C62 C63 C64 C65 0.2(5) . . . . ?
C63 C64 C65 C66 -1.3(5) . . . . ?
C64 C65 C66 C61 1.4(5) . . . . ?
C66 C61 C62 C63 -0.9(5) . . . . ?
C67 C68 C69 C70 0.0 . . . . ?
C68 C67 C72 C71 0.0 . . . . ?
C68 C69 C70 C71 0.0 . . . . ?
C69 C70 C71 C72 0.0 . . . . ?
C70 C71 C72 C67 0.0 . . . . ?
C72 C67 C68 C69 0.0 . . . . ?
C73 C67 C68 C69 178.0(8) . . . . ?
C73 C67 C72 C71 -177.9(8) . . . . ?
C74A C75A C76A C77A 0.0 . . . . ?
C75A C74A C79A C78A 0.0 . . . . ?
C75A C76A C77A C78A 0.0 . . . . ?
C76A C77A C78A C79A 0.0 . . . . ?
C77A C78A C79A C74A 0.0 . . . . ?
C79A C74A C75A C76A 0.0 . . . . ?
C80A C74A C75A C76A -177.1(5) . . . . ?
C80A C74A C79A C78A 176.7(6) . . . . ?
C74B C79B C78B C77B 0.0 . . . . ?
C79B C74B C75B C76B 0.0 . . . . ?
C79B C78B C77B C76B 0.0 . . . . ?
C78B C77B C76B C75B 0.0 . . . . ?
C77B C76B C75B C74B 0.0 . . . . ?
C75B C74B C79B C78B 0.0 . . . . ?
C80B C74B C79B C78B -174.5(7) . . . . ?
C80B C74B C75B C76B 174.2(7) . . . . ?
C81A C82A C83A C84A 0.0 . . . . ?
C82A C81A C86A C85A 0.0 . . . . ?
C82A C83A C84A C85A 0.0 . . . . ?
C83A C84A C85A C86A 0.0 . . . . ?
C84A C85A C86A C81A 0.0 . . . . ?
C86A C81A C82A C83A 0.0 . . . . ?
C87A C81A C82A C83A 172.2(6) . . . . ?
C87A C81A C86A C85A -171.2(7) . . . . ?
C81B C86B C85B C84B 0.0 . . . . ?
C86B C81B C82B C83B 0.0 . . . . ?
C86B C85B C84B C83B 0.0 . . . . ?
C85B C84B C83B C82B 0.0 . . . . ?
C84B C83B C82B C81B 0.0 . . . . ?
C82B C81B C86B C85B 0.0 . . . . ?
C87B C81B C86B C85B -172.2(13) . . . . ?
C87B C81B C82B C83B 172.3(12) . . . . ?
C88A C93A C92A C91A 0.0 . . . . ?
C93A C88A C89A C90A 0.0 . . . . ?
C93A C92A C91A C90A 0.0 . . . . ?
C92A C91A C90A C89A 0.0 . . . . ?
C91A C90A C89A C88A 0.0 . . . . ?
C89A C88A C93A C92A 0.0 . . . . ?
C94A C88A C93A C92A 173.5(7) . . . . ?
C94A C88A C89A C90A -173.2(7) . . . . ?
C89B C88B C93B C92B 0.0 . . . . ?
C88B C89B C90B C91B 0.0 . . . . ?
C88B C93B C92B C91B 0.0 . . . . ?
C93B C92B C91B C90B 0.0 . . . . ?
C92B C91B C90B C89B 0.0 . . . . ?
C90B C89B C88B C93B 0.0 . . . . ?
C90B C89B C88B C94B 175.0(19) . . . . ?
C94B C88B C93B C92B -176.2(14) . . . . ?

loop_
_exptl_oxdiff_crystal_face_indexfrac_h
_exptl_oxdiff_crystal_face_indexfrac_k
_exptl_oxdiff_crystal_face_indexfrac_l
_exptl_oxdiff_crystal_face_x
_exptl_oxdiff_crystal_face_y
_exptl_oxdiff_crystal_face_z
0.0000 0.0000 -1.0000 0.0015 0.0760 0.0015
-0.0000 -0.0000 1.0000 -0.0015 -0.0760 -0.0015
1.0000 -0.0000 0.0000 0.0401 -0.0004 0.0985
-1.0000 0.0000 -0.0000 -0.0401 0.0004 -0.0985
-0.0000 -1.0000 -0.0000 0.0976 -0.0017 -0.0385
0.0000 1.0000 0.0000 -0.0976 0.0017 0.0385
-1.0000 1.0000 -0.0000 -0.1377 0.0021 -0.0600
